data_4512996
loop_
_publ_author_name
'Pfeiffer, Constance R.'
'Atwood, Stuart G.'
'Samadello, Luca'
'Atwood, Jerry L.'

_publ_section_title
;
 Investigating Properties and Trends of Cocrystals Composed of
 Pyrogallol[4]arenes and Anthracene-Based Fluorescent Probes
;
_journal_issue 6
_journal_name_full 'Crystal Growth &amp; Design'
_journal_page_first 2958
_journal_paper_doi 10.1021/acs.cgd.5b00385
_journal_volume 15
_journal_year 2015
_chemical_formula_moiety '2(C40H48O12), C15H9.5O, 2(C15H10O), 4(C2H6O)'
_chemical_formula_sum 'C133 H149.5 O31'
_chemical_formula_weight 2244.03
_chemical_name_common 'C-propylpyrogallol[4]arene with anthraldehyde'
_space_group_IT_number 2
_symmetry_cell_setting triclinic
_symmetry_Int_Tables_number 2
_symmetry_space_group_name_Hall '-P 1'
_symmetry_space_group_name_H-M 'P -1'
_atom_sites_solution_hydrogens geom
_atom_sites_solution_primary direct
_atom_sites_solution_secondary difmap
_audit_creation_method SHELXL-97
_cell_angle_alpha 103.4460(10)
_cell_angle_beta 96.362(2)
_cell_angle_gamma 115.2600(10)
_cell_formula_units_Z 2
_cell_length_a 17.2462(5)
_cell_length_b 19.3561(6)
_cell_length_c 20.3195(6)
_cell_measurement_reflns_used 9848
_cell_measurement_temperature 100(2)
_cell_measurement_theta_max 68.3
_cell_measurement_theta_min 2.9
_cell_volume 5793.7(3)
_computing_cell_refinement 'APEX2 (Bruker AXS, 2008)'
_computing_data_collection 'APEX2 (Bruker AXS, 2008)'
_computing_data_reduction 'APEX2 (Bruker AXS, 2008)'
_computing_molecular_graphics 'X-SEED, Barbour, 2001'
_computing_publication_material 'CIFTAB (Sheldrick, 2013)'
_computing_structure_refinement 'SHELXL-1997 (Sheldrick, 1997)'
_computing_structure_solution 'SHELXS-1997 (Sheldrick, 1997)'
_diffrn_ambient_temperature 100(2)
_diffrn_measured_fraction_theta_full 0.960
_diffrn_measured_fraction_theta_max 0.960
_diffrn_measurement_device_type 'Bruker APEXII CCD area detector'
_diffrn_measurement_method 'omega scans'
_diffrn_radiation_monochromator graphite
_diffrn_radiation_type CuK\a
_diffrn_radiation_wavelength 1.54178
_diffrn_reflns_av_R_equivalents 0.0277
_diffrn_reflns_av_sigmaI/netI 0.0254
_diffrn_reflns_limit_h_max 20
_diffrn_reflns_limit_h_min -20
_diffrn_reflns_limit_k_max 23
_diffrn_reflns_limit_k_min -23
_diffrn_reflns_limit_l_max 23
_diffrn_reflns_limit_l_min -21
_diffrn_reflns_number 72740
_diffrn_reflns_theta_full 68.39
_diffrn_reflns_theta_max 68.39
_diffrn_reflns_theta_min 2.30
_diffrn_source 'fine-focus sealed tube'
_diffrn_standards_decay_% 0.0
_exptl_absorpt_coefficient_mu 0.741
_exptl_absorpt_correction_T_max 0.99
_exptl_absorpt_correction_T_min 0.94
_exptl_absorpt_correction_type multi-scan
_exptl_absorpt_process_details
;
 Data were corrected for decay and absorption using the program SADABS 
 (Sheldrick, G. M. (2003). SADABS. Version 2.10. University of
 G\"ottingen, Germany).
;
_exptl_crystal_colour yellow
_exptl_crystal_density_diffrn 1.286
_exptl_crystal_density_method 'not measured'
_exptl_crystal_description plate
_exptl_crystal_F_000 2391
_exptl_crystal_size_max 0.08
_exptl_crystal_size_mid 0.06
_exptl_crystal_size_min 0.01
_refine_diff_density_max 0.798
_refine_diff_density_min -0.859
_refine_diff_density_rms 0.089
_refine_ls_extinction_method none
_refine_ls_goodness_of_fit_ref 1.033
_refine_ls_hydrogen_treatment constr
_refine_ls_matrix_type full
_refine_ls_number_parameters 1582
_refine_ls_number_reflns 20446
_refine_ls_number_restraints 24
_refine_ls_restrained_S_all 1.037
_refine_ls_R_factor_all 0.0958
_refine_ls_R_factor_gt 0.0835
_refine_ls_shift/su_max 0.008
_refine_ls_shift/su_mean 0.000
_refine_ls_structure_factor_coef Fsqd
_refine_ls_weighting_details 'calc w=1/[\s^2^(Fo^2^)+(0.1288P)^2^+13.2522P] where P=(Fo^2^+2Fc^2^)/3'
_refine_ls_weighting_scheme calc
_refine_ls_wR_factor_gt 0.2393
_refine_ls_wR_factor_ref 0.2518
_reflns_number_gt 16645
_reflns_number_total 20446
_reflns_threshold_expression >2sigma(I)
_cod_data_source_file cg5b00385_si_001.cif
_cod_data_source_block Cocrystal_15
_cod_depositor_comments 'Adding full bibliography for 4512982--4512998.cif.'
_cod_original_formula_sum 'C133 H149.50 O31'
_cod_database_code 4512996

loop_
_symmetry_equiv_pos_as_xyz
'x, y, z'
'-x, -y, -z'

loop_
_atom_site_label
_atom_site_type_symbol
_atom_site_fract_x
_atom_site_fract_y
_atom_site_fract_z
_atom_site_U_iso_or_equiv
_atom_site_adp_type
_atom_site_occupancy
_atom_site_symmetry_multiplicity
_atom_site_calc_flag
_atom_site_refinement_flags
_atom_site_disorder_assembly
_atom_site_disorder_group
O1B O 0.93428(13) 0.80951(11) 0.20452(10) 0.0184(4) Uani 1 1 d . . .
H1B H 0.9151 0.7618 0.2048 0.022 Uiso 1 1 calc R . .
O10A O 0.89918(14) 0.23874(12) 0.24053(11) 0.0202(5) Uani 1 1 d . . .
H10A H 0.9044 0.1976 0.2408 0.024 Uiso 1 1 calc R . .
O11B O 0.94900(13) 0.55644(12) 0.18233(10) 0.0170(4) Uani 1 1 d . . .
H11B H 0.9527 0.5139 0.1676 0.020 Uiso 1 1 calc R . .
O4A O 0.90233(13) 0.17656(12) 0.72282(10) 0.0183(4) Uani 1 1 d . . .
H4A H 0.9107 0.2228 0.7236 0.022 Uiso 1 1 calc R . .
O9A O 0.90972(13) 0.10761(12) 0.25025(11) 0.0192(4) Uani 1 1 d . . .
H9A H 0.9576 0.1062 0.2494 0.023 Uiso 1 1 calc R . .
O5B O 0.94875(13) 0.89805(11) -0.20015(11) 0.0167(4) Uani 1 1 d . . .
H5B H 0.9534 0.9440 -0.1836 0.020 Uiso 1 1 calc R . .
O6B O 0.88352(14) 0.73883(12) -0.26755(11) 0.0197(4) Uani 1 1 d . . .
H6B H 0.9387 0.7689 -0.2585 0.024 Uiso 1 1 d . . .
O3B O 0.92314(12) 0.95493(11) 0.04927(10) 0.0161(4) Uani 1 1 d . . .
H3B H 0.9622 0.9916 0.0831 0.019 Uiso 1 1 d . . .
O3A O 0.91463(13) 0.31625(12) 0.71483(11) 0.0209(5) Uani 1 1 d . . .
H3A H 0.9600 0.3594 0.7344 0.025 Uiso 1 1 d . . .
O7B O 0.92771(14) 0.62965(13) -0.23540(11) 0.0211(5) Uani 1 1 d . . .
H7B H 0.9093 0.6616 -0.2416 0.025 Uiso 1 1 d . . .
O2B O 1.00688(12) 0.94340(11) 0.16409(11) 0.0170(4) Uani 1 1 d . . .
H2B H 1.0436 0.9260 0.1686 0.020 Uiso 1 1 calc R . .
O8B O 1.00338(13) 0.56096(12) -0.16601(11) 0.0183(4) Uani 1 1 d . . .
H8B H 1.0404 0.6096 -0.1565 0.022 Uiso 1 1 calc R . .
O9B O 0.92322(13) 0.48153(12) -0.07886(10) 0.0166(4) Uani 1 1 d . . .
H9B H 0.9679 0.4860 -0.0931 0.020 Uiso 1 1 d . . .
O1A O 0.92361(13) 0.46137(11) 0.55500(11) 0.0184(4) Uani 1 1 d . . .
H1A H 0.9051 0.4531 0.5125 0.022 Uiso 1 1 calc R . .
O6A O 0.89822(13) -0.03400(12) 0.54502(11) 0.0171(4) Uani 1 1 d . . .
H6A H 0.9517 -0.0121 0.5658 0.020 Uiso 1 1 calc R . .
O7A O 0.92223(13) -0.02692(12) 0.41562(11) 0.0180(4) Uani 1 1 d . . .
H7A H 0.9042 -0.0340 0.4515 0.022 Uiso 1 1 calc R . .
O12A O 0.89672(13) 0.44554(11) 0.41782(11) 0.0184(4) Uani 1 1 d . . .
H12A H 0.9292 0.4712 0.3955 0.022 Uiso 1 1 d . . .
O12B O 0.88894(13) 0.66424(12) 0.22425(10) 0.0184(4) Uani 1 1 d . . .
H12B H 0.9410 0.6725 0.2388 0.022 Uiso 1 1 d . . .
O11A O 0.96288(14) 0.39635(12) 0.31123(11) 0.0204(5) Uani 1 1 d . . .
H11A H 0.9802 0.3746 0.2810 0.024 Uiso 1 1 d . . .
O5A O 0.96374(13) 0.07103(12) 0.67656(10) 0.0187(4) Uani 1 1 d . . .
H5A H 0.9979 0.1179 0.7018 0.022 Uiso 1 1 d . . .
O10B O 0.89514(13) 0.45852(11) 0.04601(10) 0.0150(4) Uani 1 1 d . . .
H10B H 0.9013 0.4548 0.0051 0.018 Uiso 1 1 calc R . .
O8A O 0.99310(13) 0.04684(13) 0.32021(11) 0.0196(4) Uani 1 1 d . . .
H8A H 0.9980 0.0062 0.3231 0.024 Uiso 1 1 calc R . .
O4B O 0.89456(13) 0.95001(11) -0.08506(10) 0.0162(4) Uani 1 1 d . . .
H4B H 0.8974 0.9585 -0.0422 0.019 Uiso 1 1 calc R . .
O2A O 0.99610(14) 0.44858(12) 0.67562(11) 0.0227(5) Uani 1 1 d . . .
H2A H 0.9995 0.4935 0.6772 0.027 Uiso 1 1 calc R . .
C9B C 0.88543(17) 0.84418(16) -0.17657(14) 0.0134(5) Uani 1 1 d . . .
C2A C 0.91587(19) 0.38841(16) 0.63349(15) 0.0168(6) Uani 1 1 d . . .
C9A C 0.89756(17) 0.07191(16) 0.63359(14) 0.0137(5) Uani 1 1 d . . .
C1B C 0.88570(18) 0.81171(16) 0.14725(14) 0.0130(5) Uani 1 1 d . . .
C3B C 0.88220(17) 0.88743(15) 0.06967(14) 0.0116(5) Uani 1 1 d . . .
C23A C 0.89589(18) 0.33890(16) 0.32886(15) 0.0153(6) Uani 1 1 d . . .
C3A C 0.87613(18) 0.32025(16) 0.65381(15) 0.0148(6) Uani 1 1 d . . .
C2B C 0.92543(17) 0.88037(16) 0.12730(14) 0.0132(5) Uani 1 1 d . . .
C16B C 0.92259(18) 0.55518(16) -0.15857(14) 0.0146(6) Uani 1 1 d . . .
C23B C 0.88799(17) 0.55795(16) 0.13458(14) 0.0133(5) Uani 1 1 d . . .
C16A C 0.91413(18) 0.03972(16) 0.33376(15) 0.0147(6) Uani 1 1 d . . .
O1F O 1.1289(5) 0.9007(6) 0.1780(6) 0.023(2) Uani 0.70 1 d PD A 1
H1F H 1.1196 0.8700 0.2014 0.028 Uiso 0.70 1 d P B 1
C1A C 0.87793(18) 0.39218(16) 0.57188(15) 0.0140(5) Uani 1 1 d . . .
C15A C 0.87740(18) 0.00434(16) 0.38233(14) 0.0132(5) Uani 1 1 d . . .
C17B C 0.88141(18) 0.51304(16) -0.11493(14) 0.0129(5) Uani 1 1 d . . .
C8B C 0.85650(17) 0.86831(16) -0.11817(14) 0.0127(5) Uani 1 1 d . . .
C22B C 0.85871(17) 0.50939(15) 0.06503(14) 0.0123(5) Uani 1 1 d . . .
C17A C 0.87251(18) 0.07282(16) 0.29835(14) 0.0140(5) Uani 1 1 d . . .
C25B C 0.79579(17) 0.61912(15) 0.11052(14) 0.0123(5) Uani 1 1 d . . .
C24B C 0.85602(17) 0.61290(15) 0.15704(14) 0.0116(5) Uani 1 1 d . . .
C8A C 0.86419(17) 0.12502(16) 0.65558(14) 0.0127(5) Uani 1 1 d . . .
C15B C 0.88103(18) 0.58811(16) -0.19421(14) 0.0140(5) Uani 1 1 d . . .
C6B C 0.80106(18) 0.75068(16) 0.11100(14) 0.0123(5) Uani 1 1 d . . .
C22A C 0.86129(18) 0.25737(17) 0.29382(15) 0.0152(6) Uani 1 1 d . . .
C10B C 0.85173(18) 0.76256(16) -0.21192(14) 0.0128(5) Uani 1 1 d . . .
C5B C 0.75929(17) 0.76057(15) 0.05386(14) 0.0116(5) Uani 1 1 d . . .
H1 H 0.7016 0.7196 0.0290 0.014 Uiso 1 1 calc R . .
C11A C 0.79658(17) 0.01679(15) 0.52053(14) 0.0115(5) Uani 1 1 d . . .
C19A C 0.75705(17) 0.03225(15) 0.35799(14) 0.0121(5) Uani 1 1 d . . .
H19A H 0.7026 0.0291 0.3660 0.014 Uiso 1 1 calc R . .
C20B C 0.79717(18) 0.57813(16) -0.18782(14) 0.0139(5) Uani 1 1 d . . .
C27B C 0.79664(17) 0.51343(15) 0.01809(14) 0.0115(5) Uani 1 1 d . . .
C26A C 0.76157(17) 0.22731(16) 0.36786(14) 0.0130(5) Uani 1 1 d . . .
H26A H 0.7165 0.1889 0.3823 0.016 Uiso 1 1 calc R . .
C13B C 0.79257(17) 0.81137(16) -0.09533(14) 0.0117(5) Uani 1 1 d . . .
C24A C 0.86145(18) 0.36423(16) 0.38307(15) 0.0145(6) Uani 1 1 d . . .
C12A C 0.76539(17) 0.07134(16) 0.54395(14) 0.0127(5) Uani 1 1 d . . .
H2 H 0.7207 0.0719 0.5125 0.015 Uiso 1 1 calc R . .
C18A C 0.79363(18) 0.07062(16) 0.31038(14) 0.0129(5) Uani 1 1 d . . .
C27A C 0.79269(17) 0.19985(16) 0.31211(14) 0.0128(5) Uani 1 1 d . . .
C5A C 0.75845(17) 0.26180(16) 0.55253(14) 0.0128(5) Uani 1 1 d . . .
H3 H 0.7036 0.2183 0.5248 0.015 Uiso 1 1 calc R . .
C28A C 0.75584(18) 0.33565(16) 0.46302(14) 0.0133(5) Uani 1 1 d . . .
H28A H 0.7744 0.3939 0.4705 0.016 Uiso 1 1 calc R . .
C4A C 0.79635(18) 0.25495(16) 0.61301(14) 0.0133(5) Uani 1 1 d . . .
C20A C 0.79677(17) -0.00151(15) 0.39421(14) 0.0120(5) Uani 1 1 d . . .
C6A C 0.79684(17) 0.32951(16) 0.53032(14) 0.0124(5) Uani 1 1 d . . .
C10A C 0.86354(17) 0.01782(16) 0.56635(14) 0.0123(5) Uani 1 1 d . . .
C25A C 0.79380(17) 0.30863(16) 0.40325(14) 0.0124(5) Uani 1 1 d . . .
C11B C 0.79038(17) 0.70452(16) -0.18867(14) 0.0133(5) Uani 1 1 d . . .
C4B C 0.79802(17) 0.82760(16) 0.03133(14) 0.0118(5) Uani 1 1 d . . .
C26B C 0.76814(17) 0.56987(15) 0.04186(14) 0.0121(5) Uani 1 1 d . . .
H26B H 0.7280 0.5750 0.0097 0.015 Uiso 1 1 calc R . .
C19B C 0.75754(18) 0.53452(15) -0.14398(14) 0.0127(5) Uani 1 1 d . . .
H19B H 0.7005 0.5270 -0.1393 0.015 Uiso 1 1 calc R . .
C28B C 0.75897(18) 0.67704(16) 0.13492(14) 0.0129(5) Uani 1 1 d . . .
H28B H 0.7773 0.6965 0.1870 0.016 Uiso 1 1 calc R . .
C12B C 0.76284(17) 0.73058(16) -0.13029(14) 0.0125(5) Uani 1 1 d . . .
H4 H 0.7219 0.6914 -0.1136 0.015 Uiso 1 1 calc R . .
C21B C 0.75815(18) 0.45710(16) -0.05688(14) 0.0131(5) Uani 1 1 d . . .
H21B H 0.7765 0.4141 -0.0603 0.016 Uiso 1 1 calc R . .
C14A C 0.75739(17) -0.04291(16) 0.44661(14) 0.0128(5) Uani 1 1 d . . .
H14A H 0.7764 -0.0852 0.4455 0.015 Uiso 1 1 calc R . .
C13A C 0.79656(17) 0.12500(16) 0.61115(14) 0.0124(5) Uani 1 1 d . . .
C7A C 0.75647(17) 0.18038(16) 0.63583(14) 0.0126(5) Uani 1 1 d . . .
H5 H 0.7741 0.1991 0.6879 0.015 Uiso 1 1 calc R . .
C7B C 0.75571(17) 0.83623(16) -0.03397(14) 0.0121(5) Uani 1 1 d . . .
H7B1 H 0.7739 0.8947 -0.0246 0.015 Uiso 1 1 calc R . .
C29B C 0.65441(18) 0.79181(16) -0.05244(15) 0.0152(6) Uani 1 1 d . . .
H29A H 0.6342 0.7332 -0.0653 0.018 Uiso 1 1 calc R . .
H29B H 0.6334 0.8071 -0.0108 0.018 Uiso 1 1 calc R . .
C18B C 0.79798(17) 0.50184(15) -0.10705(14) 0.0124(5) Uani 1 1 d . . .
C21A C 0.75205(18) 0.11030(16) 0.27248(14) 0.0137(5) Uani 1 1 d . . .
H21A H 0.7684 0.1061 0.2265 0.016 Uiso 1 1 calc R . .
C32A C 0.65640(18) -0.08531(16) 0.43057(14) 0.0144(5) Uani 1 1 d . . .
H32A H 0.6353 -0.0446 0.4397 0.017 Uiso 1 1 calc R . .
H32B H 0.6324 -0.1173 0.3806 0.017 Uiso 1 1 calc R . .
C35A C 0.65076(18) 0.06832(16) 0.25667(15) 0.0158(6) Uani 1 1 d . . .
H35A H 0.6282 0.0101 0.2337 0.019 Uiso 1 1 calc R . .
H35B H 0.6322 0.0748 0.3011 0.019 Uiso 1 1 calc R . .
C35B C 0.65693(18) 0.41568(16) -0.07306(15) 0.0151(6) Uani 1 1 d . . .
H35C H 0.6367 0.4569 -0.0625 0.018 Uiso 1 1 calc R . .
H35D H 0.6329 0.3852 -0.1233 0.018 Uiso 1 1 calc R . .
C30B C 0.61330(19) 0.80994(19) -0.11214(17) 0.0219(6) Uani 1 1 d . . .
H30A H 0.6344 0.7949 -0.1539 0.026 Uiso 1 1 calc R . .
H30B H 0.6329 0.8684 -0.0992 0.026 Uiso 1 1 calc R . .
C38A C 0.65446(18) 0.29180(17) 0.44386(15) 0.0171(6) Uani 1 1 d . . .
H38A H 0.6336 0.2332 0.4319 0.020 Uiso 1 1 calc R . .
H38B H 0.6329 0.3083 0.4849 0.020 Uiso 1 1 calc R . .
C39A C 0.6153(2) 0.3093(2) 0.38276(17) 0.0245(7) Uani 1 1 d . . .
H39A H 0.6371 0.2933 0.3418 0.029 Uiso 1 1 calc R . .
H39B H 0.6355 0.3678 0.3948 0.029 Uiso 1 1 calc R . .
C30A C 0.6173(2) 0.06645(19) 0.64635(18) 0.0229(7) Uani 1 1 d . . .
H30C H 0.6398 0.0279 0.6299 0.027 Uiso 1 1 calc R . .
H30D H 0.6381 0.0884 0.6977 0.027 Uiso 1 1 calc R . .
C29A C 0.65505(18) 0.13503(16) 0.61521(15) 0.0149(6) Uani 1 1 d . . .
H29C H 0.6319 0.1732 0.6312 0.018 Uiso 1 1 calc R . .
H29D H 0.6349 0.1130 0.5638 0.018 Uiso 1 1 calc R . .
C14B C 0.75294(18) 0.61496(16) -0.22709(14) 0.0148(6) Uani 1 1 d . . .
H14B H 0.7695 0.6107 -0.2729 0.018 Uiso 1 1 calc R . .
C38B C 0.65760(18) 0.63408(16) 0.11524(15) 0.0154(6) Uani 1 1 d . . .
H38C H 0.6362 0.6737 0.1310 0.019 Uiso 1 1 calc R . .
H38D H 0.6366 0.6112 0.0639 0.019 Uiso 1 1 calc R . .
C36B C 0.62175(19) 0.35865(18) -0.03060(16) 0.0215(6) Uani 1 1 d . . .
H36A H 0.6328 0.3122 -0.0474 0.026 Uiso 1 1 calc R . .
H36B H 0.6545 0.3868 0.0188 0.026 Uiso 1 1 calc R . .
C32B C 0.65193(19) 0.57131(17) -0.24314(15) 0.0176(6) Uani 1 1 d . . .
H32C H 0.6307 0.5131 -0.2652 0.021 Uiso 1 1 calc R . .
H32D H 0.6330 0.5781 -0.1989 0.021 Uiso 1 1 calc R . .
C37A C 0.5087(2) 0.0585(2) 0.1957(2) 0.0372(9) Uani 1 1 d . . .
H37A H 0.4908 0.0678 0.2397 0.056 Uiso 1 1 calc R . .
H37B H 0.4864 0.0006 0.1740 0.056 Uiso 1 1 calc R . .
H37C H 0.4843 0.0796 0.1642 0.056 Uiso 1 1 calc R . .
C33A C 0.6223(2) -0.14044(19) 0.47489(17) 0.0233(7) Uani 1 1 d . . .
H33A H 0.6349 -0.1863 0.4599 0.028 Uiso 1 1 calc R . .
H33B H 0.6547 -0.1105 0.5242 0.028 Uiso 1 1 calc R . .
C39B C 0.6189(2) 0.56691(19) 0.14775(18) 0.0241(7) Uani 1 1 d . . .
H39C H 0.6401 0.5272 0.1317 0.029 Uiso 1 1 calc R . .
H39D H 0.6405 0.5898 0.1991 0.029 Uiso 1 1 calc R . .
C40B C 0.5183(2) 0.5242(2) 0.1291(2) 0.0347(8) Uani 1 1 d . . .
H40A H 0.4969 0.5631 0.1455 0.052 Uiso 1 1 calc R . .
H40B H 0.4967 0.4820 0.1513 0.052 Uiso 1 1 calc R . .
H40C H 0.4965 0.5002 0.0784 0.052 Uiso 1 1 calc R . .
C31A C 0.5166(2) 0.0222(2) 0.6265(2) 0.0328(8) Uani 1 1 d . . .
H31A H 0.4957 -0.0013 0.5758 0.049 Uiso 1 1 calc R . .
H31B H 0.4940 0.0601 0.6430 0.049 Uiso 1 1 calc R . .
H31C H 0.4954 -0.0206 0.6482 0.049 Uiso 1 1 calc R . .
C37B C 0.5236(2) 0.3280(2) -0.03504(19) 0.0299(7) Uani 1 1 d . . .
H37D H 0.5126 0.3734 -0.0153 0.045 Uiso 1 1 calc R . .
H37E H 0.5040 0.2897 -0.0088 0.045 Uiso 1 1 calc R . .
H37F H 0.4908 0.3013 -0.0839 0.045 Uiso 1 1 calc R . .
C33B C 0.6093(2) 0.60201(19) -0.29120(17) 0.0257(7) Uani 1 1 d . . .
H33C H 0.6304 0.6602 -0.2693 0.031 Uiso 1 1 calc R . .
H33D H 0.6278 0.5949 -0.3357 0.031 Uiso 1 1 calc R . .
C36A C 0.6093(2) 0.10116(19) 0.20987(17) 0.0227(6) Uani 1 1 d . . .
H36C H 0.6317 0.1594 0.2325 0.027 Uiso 1 1 calc R . .
H36D H 0.6271 0.0942 0.1651 0.027 Uiso 1 1 calc R . .
C34A C 0.5237(2) -0.1726(2) 0.46987(19) 0.0306(8) Uani 1 1 d . . .
H34A H 0.4913 -0.2010 0.4210 0.046 Uiso 1 1 calc R . .
H34B H 0.5114 -0.1278 0.4880 0.046 Uiso 1 1 calc R . .
H34C H 0.5050 -0.2098 0.4973 0.046 Uiso 1 1 calc R . .
C34B C 0.5093(3) 0.5581(2) -0.3061(2) 0.0455(10) Uani 1 1 d . . .
H34D H 0.4882 0.5005 -0.3281 0.068 Uiso 1 1 calc R . .
H34E H 0.4845 0.5790 -0.3375 0.068 Uiso 1 1 calc R . .
H34F H 0.4907 0.5664 -0.2624 0.068 Uiso 1 1 calc R . .
C2F C 1.2540(4) 1.0141(4) 0.1722(4) 0.0533(17) Uani 0.70 1 d PD A 1
H2F1 H 1.3184 1.0418 0.1886 0.080 Uiso 0.70 1 calc PR A 1
H2F2 H 1.2303 1.0499 0.1924 0.080 Uiso 0.70 1 calc PR A 1
H2F3 H 1.2377 0.9990 0.1213 0.080 Uiso 0.70 1 calc PR A 1
C31B C 0.5126(2) 0.7647(2) -0.1300(2) 0.0377(9) Uani 1 1 d . . .
H31D H 0.4928 0.7068 -0.1429 0.057 Uiso 1 1 calc R . .
H31E H 0.4890 0.7774 -0.1691 0.057 Uiso 1 1 calc R . .
H31F H 0.4913 0.7810 -0.0894 0.057 Uiso 1 1 calc R . .
C40A C 0.5147(2) 0.2648(2) 0.3637(2) 0.0394(9) Uani 1 1 d . . .
H40D H 0.4926 0.2827 0.4033 0.059 Uiso 1 1 calc R . .
H40E H 0.4943 0.2069 0.3524 0.059 Uiso 1 1 calc R . .
H40F H 0.4924 0.2763 0.3233 0.059 Uiso 1 1 calc R . .
C1F C 1.2218(5) 0.9507(6) 0.1911(5) 0.087(4) Uani 0.70 1 d PD A 1
H1F1 H 1.2457 0.9678 0.2420 0.104 Uiso 0.70 1 calc PR A 1
H1F2 H 1.2467 0.9161 0.1692 0.104 Uiso 0.70 1 calc PR A 1
O1G O 0.1426(5) 0.2003(5) 0.3641(4) 0.0208(15) Uani 0.70 1 d PD C 1
H1G H 0.1431 0.2130 0.3273 0.025 Uiso 0.70 1 calc PR C 1
C1G C 0.2234(5) 0.1997(6) 0.3871(4) 0.047(2) Uani 0.70 1 d PD C 1
H1G1 H 0.2208 0.1817 0.4290 0.056 Uiso 0.70 1 calc PR C 1
H1G2 H 0.2724 0.2551 0.4006 0.056 Uiso 0.70 1 calc PR C 1
C2G C 0.2425(5) 0.1457(5) 0.3325(4) 0.0619(19) Uani 0.70 1 d PD C 1
H2G1 H 0.2981 0.1470 0.3514 0.093 Uiso 0.70 1 calc PR C 1
H2G2 H 0.2474 0.1644 0.2915 0.093 Uiso 0.70 1 calc PR C 1
H2G3 H 0.1945 0.0905 0.3191 0.093 Uiso 0.70 1 calc PR C 1
C5E C 0.9849(2) 0.7819(2) -0.03958(18) 0.0298(7) Uani 1 1 d . . .
H5E H 0.9506 0.7966 -0.0676 0.036 Uiso 1 1 calc R . .
C3E C 0.9950(2) 0.7003(2) 0.02971(19) 0.0325(8) Uani 1 1 d . . .
H3E H 0.9660 0.6584 0.0488 0.039 Uiso 1 1 calc R . .
C2E C 1.0854(2) 0.7378(2) 0.04299(19) 0.0331(8) Uani 1 1 d . . .
H2E H 1.1178 0.7216 0.0712 0.040 Uiso 1 1 calc R . .
C4E C 0.9442(2) 0.7225(2) -0.01165(18) 0.0296(7) Uani 1 1 d . . .
H4E H 0.8817 0.6959 -0.0200 0.036 Uiso 1 1 calc R . .
C13E C 1.2652(2) 0.9051(2) -0.00327(19) 0.0319(8) Uani 1 1 d . . .
C7E C 1.1191(2) 0.8822(2) -0.05750(18) 0.0285(7) Uani 1 1 d . . .
H7E H 1.0833 0.8946 -0.0868 0.034 Uiso 1 1 calc R . .
C6E C 1.0785(2) 0.82240(19) -0.02732(16) 0.0236(7) Uani 1 1 d . . .
C1E C 1.1314(2) 0.8011(2) 0.01503(17) 0.0254(7) Uani 1 1 d . . .
C14E C 1.2249(2) 0.8420(2) 0.0258(2) 0.0333(8) Uani 1 1 d . E .
C12E C 1.3593(3) 0.9522(2) 0.0089(2) 0.0429(9) Uani 1 1 d . . .
H12E H 1.3974 0.9414 0.0374 0.051 Uiso 1 1 calc R . .
C9E C 1.2509(3) 0.9875(2) -0.0758(2) 0.0404(9) Uani 1 1 d . . .
H9E H 1.2145 0.9995 -0.1048 0.048 Uiso 1 1 calc R . .
C15E C 1.2789(3) 0.8179(3) 0.0665(3) 0.0611(14) Uani 1 1 d . . .
H15E H 1.3388 0.8401 0.0634 0.073 Uiso 1 1 calc R D 1
C8E C 1.2109(3) 0.9245(2) -0.04594(18) 0.0310(8) Uani 1 1 d . . .
C11E C 1.3942(3) 1.0122(3) -0.0200(2) 0.0516(12) Uani 1 1 d . . .
H11E H 1.4565 1.0428 -0.0110 0.062 Uiso 1 1 calc R . .
C10E C 1.3396(3) 1.0301(2) -0.0631(2) 0.0508(12) Uani 1 1 d . . .
H10E H 1.3654 1.0719 -0.0831 0.061 Uiso 1 1 calc R . .
O1E O 1.2621(4) 0.7763(6) 0.1021(5) 0.098(4) Uani 0.50 1 d P E 1
O2E O 1.3554(5) 0.8473(5) 0.0834(5) 0.081(2) Uani 0.50 1 d P E 2
C8C C 0.5815(3) 0.8065(2) 0.22549(19) 0.0394(9) Uani 1 1 d . . .
C10C C 0.7351(3) 0.8661(2) 0.2184(2) 0.0439(10) Uani 1 1 d . . .
H10C H 0.7808 0.9001 0.2012 0.053 Uiso 1 1 calc R . .
C7C C 0.4948(3) 0.7978(3) 0.2105(2) 0.0483(11) Uani 1 1 d . . .
C13C C 0.5993(3) 0.7623(2) 0.2668(2) 0.0396(9) Uani 1 1 d . . .
C9C C 0.6520(3) 0.8574(2) 0.2014(2) 0.0447(10) Uani 1 1 d . . .
H9C H 0.6408 0.8860 0.1727 0.054 Uiso 1 1 calc R F .
C12C C 0.6880(3) 0.7742(3) 0.2853(2) 0.0447(10) Uani 1 1 d . . .
H12C H 0.7014 0.7469 0.3143 0.054 Uiso 1 1 calc R . .
C14C C 0.5305(3) 0.7109(2) 0.2910(2) 0.0482(11) Uani 1 1 d . F .
C11C C 0.7530(3) 0.8250(2) 0.2612(2) 0.0452(10) Uani 1 1 d . . .
H11C H 0.8114 0.8326 0.2738 0.054 Uiso 1 1 calc R F .
O2C O 0.5010(3) 0.8622(3) 0.1318(2) 0.0280(10) Uani 0.50 1 d P F 2
C2C C 0.3732(4) 0.6485(3) 0.2973(4) 0.097(3) Uani 1 1 d . . .
H2C H 0.3847 0.6195 0.3255 0.116 Uiso 1 1 calc R . .
C3C C 0.2899(8) 0.6369(6) 0.2799(8) 0.181(9) Uani 1 1 d . . .
H3C H 0.2441 0.6003 0.2953 0.217 Uiso 1 1 calc R . .
C1C C 0.4442(3) 0.7014(3) 0.2760(3) 0.0576(14) Uani 1 1 d . . .
C6C C 0.4261(3) 0.7458(3) 0.2353(2) 0.0587(14) Uani 1 1 d . . .
C4C C 0.2731(6) 0.6765(6) 0.2418(6) 0.150(7) Uani 1 1 d . . .
H4C H 0.2140 0.6675 0.2300 0.179 Uiso 1 1 calc R . .
C5C C 0.3362(4) 0.7313(4) 0.2170(3) 0.092(3) Uani 1 1 d . . .
H5C H 0.3203 0.7582 0.1888 0.110 Uiso 1 1 calc R F .
C16C C 0.4683(4) 0.8362(4) 0.1750(3) 0.0214(13) Uani 0.50 1 d P F 2
O1C O 0.5017(4) 0.6388(4) 0.3651(3) 0.0479(14) Uani 0.50 1 d P F 1
C15C C 0.5416(5) 0.6652(4) 0.3232(4) 0.0338(16) Uani 0.50 1 d P F 1
H15C H 0.5858 0.6500 0.3134 0.041 Uiso 0.50 1 calc PR F 1
O1H O 0.8647(4) 0.5926(5) 0.3199(4) 0.0266(14) Uani 0.60 1 d PD G 1
H1H H 0.8555 0.6195 0.2959 0.032 Uiso 0.60 1 calc PR G 1
C1H C 0.7848(5) 0.5350(5) 0.3245(5) 0.045(2) Uani 0.60 1 d PD G 1
H1H1 H 0.7429 0.5575 0.3261 0.055 Uiso 0.60 1 calc PR G 1
H1H2 H 0.7939 0.5234 0.3689 0.055 Uiso 0.60 1 calc PR G 1
C2H C 0.7436(6) 0.4572(5) 0.2657(5) 0.071(3) Uani 0.60 1 d PD G 1
H2H1 H 0.6865 0.4208 0.2719 0.106 Uiso 0.60 1 calc PR G 1
H2H2 H 0.7826 0.4323 0.2655 0.106 Uiso 0.60 1 calc PR G 1
H2H3 H 0.7350 0.4678 0.2213 0.106 Uiso 0.60 1 calc PR G 1
C14D C 0.7639(3) 0.6549(3) 0.4782(2) 0.0465(10) Uani 1 1 d . . .
C8D C 0.7904(3) 0.5757(2) 0.5484(2) 0.0362(9) Uani 1 1 d . . .
C13D C 0.7302(3) 0.5910(2) 0.5074(2) 0.0390(9) Uani 1 1 d . H .
C6D C 0.9145(3) 0.6805(2) 0.52612(19) 0.0358(8) Uani 1 1 d . . .
C2D C 0.8982(4) 0.7628(3) 0.4583(3) 0.0705(16) Uani 1 1 d . . .
H2D H 0.8632 0.7781 0.4315 0.085 Uiso 1 1 calc R H .
C1D C 0.8572(3) 0.6992(2) 0.4866(2) 0.0418(9) Uani 1 1 d . H .
C7D C 0.8814(3) 0.6212(2) 0.5573(2) 0.0368(8) Uani 1 1 d . H .
H7D H 0.9209 0.6111 0.5851 0.044 Uiso 1 1 calc R . .
C9D C 0.7574(4) 0.5132(3) 0.5793(3) 0.0537(12) Uani 1 1 d . H .
H9D H 0.7980 0.5044 0.6074 0.064 Uiso 1 1 calc R . .
C3D C 0.9909(5) 0.8029(3) 0.4699(3) 0.089(2) Uani 1 1 d . H .
H3D H 1.0173 0.8452 0.4506 0.107 Uiso 1 1 calc R . .
C5D C 1.0091(3) 0.7247(3) 0.5356(3) 0.0567(13) Uani 1 1 d . H .
H5D H 1.0461 0.7110 0.5621 0.068 Uiso 1 1 calc R . .
C10D C 0.6716(5) 0.4669(3) 0.5698(3) 0.0740(19) Uani 1 1 d . . .
H10D H 0.6513 0.4257 0.5911 0.089 Uiso 1 1 calc R H .
C15D C 0.7028(7) 0.6784(7) 0.4455(6) 0.044(2) Uiso 0.50 1 d P H 1
H15D H 0.6417 0.6489 0.4434 0.053 Uiso 0.50 1 calc PR H 1
C12D C 0.6376(3) 0.5397(3) 0.4977(3) 0.0626(14) Uani 1 1 d . . .
H12D H 0.5954 0.5476 0.4705 0.075 Uiso 1 1 calc R H .
C11D C 0.6099(4) 0.4791(3) 0.5278(3) 0.077(2) Uani 1 1 d . H .
H11D H 0.5485 0.4448 0.5203 0.093 Uiso 1 1 calc R . .
C4D C 1.0453(4) 0.7825(3) 0.5090(3) 0.0706(17) Uani 1 1 d . . .
H4D H 1.1077 0.8104 0.5160 0.085 Uiso 1 1 calc R H .
O1D O 0.7265(7) 0.7346(8) 0.4207(6) 0.109(3) Uani 0.50 1 d P H 1
O1I O 0.8632(7) 0.2925(9) 0.1363(8) 0.024(2) Uani 0.60 1 d PD I 1
H1I H 0.8796 0.2686 0.1598 0.029 Uiso 0.60 1 calc PR I 1
C1I C 0.7737(4) 0.2769(5) 0.1401(5) 0.0453(17) Uani 0.60 1 d PD I 1
H1I1 H 0.7331 0.2185 0.1203 0.054 Uiso 0.60 1 calc PR I 1
H1I2 H 0.7716 0.2945 0.1893 0.054 Uiso 0.60 1 calc PR I 1
C2I C 0.7464(5) 0.3194(6) 0.1019(6) 0.071(3) Uani 0.60 1 d PD I 1
H2I1 H 0.6854 0.3074 0.1034 0.106 Uiso 0.60 1 calc PR I 1
H2I2 H 0.7497 0.3026 0.0534 0.106 Uiso 0.60 1 calc PR I 1
H2I3 H 0.7852 0.3773 0.1228 0.106 Uiso 0.60 1 calc PR I 1
O2D O 0.6244(7) 0.6462(6) 0.4282(6) 0.100(3) Uiso 0.50 1 d P H 2
C4I C 0.7612(7) 0.3451(6) 0.1778(6) 0.045(2) Uiso 0.40 1 d PD J 2
H4I1 H 0.7038 0.3427 0.1626 0.067 Uiso 0.40 1 calc PR J 2
H4I2 H 0.8069 0.4014 0.1959 0.067 Uiso 0.40 1 calc PR J 2
H4I3 H 0.7587 0.3197 0.2144 0.067 Uiso 0.40 1 calc PR J 2
C3I C 0.7824(7) 0.3020(7) 0.1175(6) 0.033(2) Uiso 0.40 1 d PD J 2
H3I1 H 0.7351 0.2457 0.0986 0.040 Uiso 0.40 1 calc PR J 2
H3I2 H 0.7837 0.3275 0.0803 0.040 Uiso 0.40 1 calc PR J 2
C4G C 0.2874(9) 0.2300(9) 0.3676(8) 0.051(4) Uiso 0.30 1 d PD K 2
H4G1 H 0.3347 0.2176 0.3823 0.076 Uiso 0.30 1 calc PR K 2
H4G2 H 0.3020 0.2845 0.3956 0.076 Uiso 0.30 1 calc PR K 2
H4G3 H 0.2809 0.2265 0.3183 0.076 Uiso 0.30 1 calc PR K 2
C4F C 1.2504(11) 1.0374(8) 0.2453(9) 0.057(4) Uiso 0.30 1 d PD L 2
H4F1 H 1.3143 1.0655 0.2651 0.086 Uiso 0.30 1 calc PR L 2
H4F2 H 1.2201 1.0450 0.2823 0.086 Uiso 0.30 1 calc PR L 2
H4F3 H 1.2364 1.0592 0.2094 0.086 Uiso 0.30 1 calc PR L 2
C4H C 0.7198(12) 0.5357(13) 0.3080(11) 0.112(6) Uiso 0.40 1 d PD M 2
H4H1 H 0.6711 0.5042 0.3265 0.167 Uiso 0.40 1 calc PR M 2
H4H2 H 0.7005 0.5199 0.2572 0.167 Uiso 0.40 1 calc PR M 2
H4H3 H 0.7379 0.5930 0.3281 0.167 Uiso 0.40 1 calc PR M 2
C3G C 0.2053(13) 0.1729(12) 0.3776(13) 0.047(6) Uiso 0.30 1 d PD K 2
H3G1 H 0.1915 0.1183 0.3489 0.056 Uiso 0.30 1 calc PR K 2
H3G2 H 0.2144 0.1744 0.4270 0.056 Uiso 0.30 1 calc PR K 2
O2G O 0.1320(13) 0.1850(14) 0.3610(14) 0.043(8) Uiso 0.30 1 d PD K 2
H2G H 0.0865 0.1424 0.3549 0.051 Uiso 0.30 1 d P N 2
C3H C 0.791(2) 0.522(2) 0.325(2) 0.194(19) Uiso 0.40 1 d PD M 2
H3H1 H 0.7761 0.4659 0.2990 0.232 Uiso 0.40 1 calc PR M 2
H3H2 H 0.8035 0.5279 0.3757 0.232 Uiso 0.40 1 calc PR M 2
O2H O 0.8656(10) 0.5763(9) 0.3092(8) 0.049(5) Uiso 0.40 1 d PD M 2
H2H H 0.9098 0.5723 0.3249 0.059 Uiso 0.40 1 d P O 2
C3F C 1.2230(8) 0.9566(7) 0.2161(7) 0.019(3) Uiso 0.30 1 d PD L 2
H3F1 H 1.2607 0.9514 0.1839 0.023 Uiso 0.30 1 calc PR L 2
H3F2 H 1.2356 0.9360 0.2541 0.023 Uiso 0.30 1 calc PR L 2
O2F O 1.1404(13) 0.9082(16) 0.1818(18) 0.043(9) Uiso 0.30 1 d PD L 2
H2F H 1.1187 0.8670 0.1941 0.052 Uiso 0.30 1 d P P 2
O2I O 0.8632(14) 0.3025(15) 0.1350(14) 0.034(6) Uiso 0.40 1 d PD J 2
H2I H 0.8727 0.3012 0.1738 0.041 Uiso 0.40 1 d P Q 2
H10 H 0.4173 0.8425 0.1811 0.050 Uiso 1 1 d . . .
C15' C 0.7024(16) 0.6631(15) 0.4245(13) 0.127(9) Uiso 0.50 1 d P H 2
H15' H 0.7233 0.6813 0.3873 0.152 Uiso 0.50 1 calc PR H 2

loop_
_atom_site_aniso_label
_atom_site_aniso_U_11
_atom_site_aniso_U_22
_atom_site_aniso_U_33
_atom_site_aniso_U_23
_atom_site_aniso_U_13
_atom_site_aniso_U_12
O1B 0.0216(10) 0.0121(9) 0.0158(11) 0.0042(8) -0.0045(8) 0.0051(8)
O10A 0.0281(11) 0.0149(10) 0.0213(11) 0.0046(8) 0.0167(9) 0.0112(9)
O11B 0.0193(10) 0.0163(10) 0.0155(10) 0.0010(8) -0.0034(8) 0.0123(8)
O4A 0.0238(10) 0.0154(10) 0.0119(10) -0.0037(8) -0.0022(8) 0.0113(9)
O9A 0.0198(10) 0.0270(11) 0.0224(11) 0.0147(9) 0.0130(8) 0.0157(9)
O5B 0.0199(10) 0.0119(9) 0.0209(11) 0.0070(8) 0.0114(8) 0.0071(8)
O6B 0.0270(11) 0.0181(10) 0.0204(11) 0.0072(8) 0.0151(9) 0.0134(9)
O3B 0.0142(9) 0.0115(9) 0.0173(10) 0.0056(8) 0.0008(8) 0.0016(8)
O3A 0.0219(10) 0.0146(10) 0.0159(11) 0.0047(8) -0.0066(8) 0.0022(8)
O7B 0.0273(11) 0.0254(11) 0.0267(12) 0.0185(9) 0.0175(9) 0.0188(9)
O2B 0.0139(9) 0.0111(9) 0.0194(11) 0.0022(8) -0.0033(8) 0.0031(8)
O8B 0.0176(10) 0.0187(10) 0.0268(12) 0.0114(9) 0.0124(9) 0.0119(8)
O9B 0.0157(9) 0.0210(10) 0.0200(11) 0.0108(8) 0.0072(8) 0.0116(8)
O1A 0.0222(10) 0.0137(10) 0.0161(11) 0.0074(8) 0.0034(8) 0.0046(8)
O6A 0.0166(10) 0.0183(10) 0.0196(11) 0.0038(8) 0.0049(8) 0.0120(8)
O7A 0.0198(10) 0.0247(11) 0.0162(11) 0.0093(8) 0.0049(8) 0.0149(9)
O12A 0.0227(10) 0.0102(9) 0.0191(11) 0.0030(8) 0.0079(8) 0.0050(8)
O12B 0.0241(11) 0.0164(10) 0.0126(10) -0.0013(8) -0.0028(8) 0.0122(8)
O11A 0.0241(11) 0.0121(9) 0.0229(11) 0.0041(8) 0.0155(9) 0.0051(8)
O5A 0.0198(10) 0.0202(10) 0.0156(10) 0.0001(8) -0.0028(8) 0.0134(9)
O10B 0.0179(10) 0.0175(10) 0.0136(10) 0.0042(8) 0.0059(8) 0.0116(8)
O8A 0.0193(10) 0.0258(11) 0.0271(12) 0.0160(9) 0.0139(9) 0.0166(9)
O4B 0.0182(10) 0.0108(9) 0.0161(10) 0.0024(7) 0.0048(8) 0.0045(8)
O2A 0.0236(11) 0.0108(9) 0.0206(11) 0.0040(8) -0.0080(8) 0.0002(8)
C9B 0.0127(12) 0.0144(13) 0.0140(14) 0.0063(11) 0.0041(10) 0.0060(11)
C2A 0.0186(14) 0.0132(13) 0.0135(15) 0.0013(11) 0.0009(11) 0.0052(11)
C9A 0.0118(12) 0.0153(13) 0.0147(14) 0.0032(11) 0.0022(10) 0.0080(11)
C1B 0.0156(13) 0.0137(13) 0.0100(14) 0.0026(10) 0.0008(10) 0.0082(11)
C3B 0.0122(12) 0.0092(12) 0.0129(14) 0.0032(10) 0.0042(10) 0.0045(10)
C23A 0.0162(13) 0.0118(13) 0.0155(15) 0.0042(11) 0.0056(11) 0.0041(11)
C3A 0.0182(14) 0.0141(13) 0.0118(14) 0.0037(10) 0.0013(11) 0.0080(11)
C2B 0.0109(12) 0.0122(13) 0.0118(14) -0.0004(10) 0.0014(10) 0.0036(10)
C16B 0.0157(13) 0.0148(13) 0.0139(14) 0.0029(10) 0.0060(11) 0.0077(11)
C23B 0.0138(13) 0.0122(13) 0.0131(14) 0.0047(10) 0.0017(10) 0.0053(11)
C16A 0.0140(13) 0.0165(13) 0.0142(14) 0.0028(11) 0.0050(10) 0.0083(11)
O1F 0.015(2) 0.028(3) 0.032(4) 0.015(2) 0.007(2) 0.0111(18)
C1A 0.0171(13) 0.0112(13) 0.0143(14) 0.0045(10) 0.0050(11) 0.0066(11)
C15A 0.0175(13) 0.0123(13) 0.0096(13) 0.0016(10) 0.0011(10) 0.0082(11)
C17B 0.0155(13) 0.0119(12) 0.0106(13) 0.0017(10) 0.0022(10) 0.0070(11)
C8B 0.0109(12) 0.0121(13) 0.0141(14) 0.0038(10) 0.0014(10) 0.0051(10)
C22B 0.0135(12) 0.0106(12) 0.0137(14) 0.0046(10) 0.0046(10) 0.0056(10)
C17A 0.0167(13) 0.0142(13) 0.0128(14) 0.0046(10) 0.0052(11) 0.0080(11)
C25B 0.0130(12) 0.0106(12) 0.0137(14) 0.0052(10) 0.0044(10) 0.0050(10)
C24B 0.0123(12) 0.0099(12) 0.0105(13) 0.0011(10) 0.0005(10) 0.0048(10)
C8A 0.0121(12) 0.0118(13) 0.0102(13) -0.0011(10) 0.0008(10) 0.0049(10)
C15B 0.0191(14) 0.0103(12) 0.0130(14) 0.0039(10) 0.0079(11) 0.0062(11)
C6B 0.0150(13) 0.0104(12) 0.0124(14) 0.0017(10) 0.0040(10) 0.0075(11)
C22A 0.0173(13) 0.0154(14) 0.0127(14) 0.0018(11) 0.0063(11) 0.0081(11)
C10B 0.0155(13) 0.0135(13) 0.0109(13) 0.0029(10) 0.0041(10) 0.0085(11)
C5B 0.0110(12) 0.0111(12) 0.0121(13) 0.0015(10) 0.0031(10) 0.0056(10)
C11A 0.0103(12) 0.0105(12) 0.0129(14) 0.0050(10) 0.0042(10) 0.0033(10)
C19A 0.0106(12) 0.0098(12) 0.0120(13) -0.0011(10) 0.0028(10) 0.0036(10)
C20B 0.0171(13) 0.0116(12) 0.0100(14) -0.0002(10) 0.0007(10) 0.0062(11)
C27B 0.0105(12) 0.0111(12) 0.0117(14) 0.0048(10) 0.0044(10) 0.0030(10)
C26A 0.0130(12) 0.0149(13) 0.0128(14) 0.0055(10) 0.0029(10) 0.0074(11)
C13B 0.0093(12) 0.0142(13) 0.0113(14) 0.0041(10) 0.0007(10) 0.0057(10)
C24A 0.0161(13) 0.0127(13) 0.0138(14) 0.0035(10) 0.0035(11) 0.0064(11)
C12A 0.0107(12) 0.0136(13) 0.0130(14) 0.0052(10) 0.0029(10) 0.0045(10)
C18A 0.0143(13) 0.0112(12) 0.0103(13) 0.0005(10) 0.0002(10) 0.0054(10)
C27A 0.0129(12) 0.0139(13) 0.0109(14) 0.0029(10) 0.0007(10) 0.0068(11)
C5A 0.0125(12) 0.0129(13) 0.0139(14) 0.0023(10) 0.0038(10) 0.0075(11)
C28A 0.0160(13) 0.0138(13) 0.0135(14) 0.0047(10) 0.0048(11) 0.0095(11)
C4A 0.0161(13) 0.0124(13) 0.0127(14) 0.0022(10) 0.0055(11) 0.0083(11)
C20A 0.0138(13) 0.0089(12) 0.0084(13) -0.0015(10) 0.0008(10) 0.0035(10)
C6A 0.0128(12) 0.0129(13) 0.0129(14) 0.0025(10) 0.0051(10) 0.0075(11)
C10A 0.0128(12) 0.0118(12) 0.0136(14) 0.0047(10) 0.0053(10) 0.0061(10)
C25A 0.0136(12) 0.0146(13) 0.0111(14) 0.0047(10) 0.0010(10) 0.0086(11)
C11B 0.0146(13) 0.0149(13) 0.0117(14) 0.0039(10) 0.0014(10) 0.0086(11)
C4B 0.0121(12) 0.0139(13) 0.0113(14) 0.0027(10) 0.0042(10) 0.0081(11)
C26B 0.0096(12) 0.0121(13) 0.0129(14) 0.0045(10) 0.0017(10) 0.0035(10)
C19B 0.0137(13) 0.0109(12) 0.0110(13) 0.0002(10) 0.0030(10) 0.0050(10)
C28B 0.0158(13) 0.0140(13) 0.0121(14) 0.0047(10) 0.0040(10) 0.0093(11)
C12B 0.0125(12) 0.0133(13) 0.0122(14) 0.0058(10) 0.0025(10) 0.0056(10)
C21B 0.0150(13) 0.0126(13) 0.0115(14) 0.0031(10) 0.0028(10) 0.0069(11)
C14A 0.0147(13) 0.0119(12) 0.0123(14) 0.0026(10) 0.0032(10) 0.0073(11)
C13A 0.0114(12) 0.0121(13) 0.0143(14) 0.0047(10) 0.0041(10) 0.0057(10)
C7A 0.0152(13) 0.0144(13) 0.0107(13) 0.0039(10) 0.0038(10) 0.0090(11)
C7B 0.0119(13) 0.0115(12) 0.0129(14) 0.0038(10) 0.0029(10) 0.0054(10)
C29B 0.0129(13) 0.0154(13) 0.0178(15) 0.0052(11) 0.0046(11) 0.0068(11)
C18B 0.0139(13) 0.0094(12) 0.0092(13) -0.0007(10) 0.0009(10) 0.0036(10)
C21A 0.0151(13) 0.0140(13) 0.0126(14) 0.0041(10) 0.0042(10) 0.0070(11)
C32A 0.0141(13) 0.0138(13) 0.0131(14) 0.0021(10) 0.0013(10) 0.0060(11)
C35A 0.0150(13) 0.0133(13) 0.0168(15) 0.0027(11) 0.0025(11) 0.0060(11)
C35B 0.0142(13) 0.0129(13) 0.0143(14) 0.0016(10) 0.0015(10) 0.0048(11)
C30B 0.0173(14) 0.0287(16) 0.0233(17) 0.0126(13) 0.0045(12) 0.0118(13)
C38A 0.0174(14) 0.0179(14) 0.0181(15) 0.0044(11) 0.0051(11) 0.0106(12)
C39A 0.0222(16) 0.0332(17) 0.0232(17) 0.0115(13) 0.0044(12) 0.0161(14)
C30A 0.0178(15) 0.0249(16) 0.0308(18) 0.0145(13) 0.0096(13) 0.0103(13)
C29A 0.0146(13) 0.0159(13) 0.0165(14) 0.0057(11) 0.0056(11) 0.0083(11)
C14B 0.0195(14) 0.0155(14) 0.0108(14) 0.0048(11) 0.0036(11) 0.0091(11)
C38B 0.0149(13) 0.0165(14) 0.0171(15) 0.0065(11) 0.0053(11) 0.0083(11)
C36B 0.0170(14) 0.0205(15) 0.0216(16) 0.0084(12) 0.0025(12) 0.0036(12)
C32B 0.0195(14) 0.0142(13) 0.0164(15) 0.0031(11) -0.0001(11) 0.0075(11)
C37A 0.0254(18) 0.038(2) 0.047(2) 0.0147(17) -0.0057(15) 0.0164(16)
C33A 0.0172(15) 0.0214(15) 0.0260(17) 0.0104(13) 0.0047(12) 0.0029(12)
C39B 0.0217(15) 0.0260(16) 0.0311(18) 0.0160(14) 0.0103(13) 0.0124(13)
C40B 0.0218(17) 0.0354(19) 0.054(2) 0.0274(18) 0.0160(16) 0.0108(15)
C31A 0.0188(16) 0.0355(19) 0.048(2) 0.0249(17) 0.0126(15) 0.0092(14)
C37B 0.0190(16) 0.0312(18) 0.034(2) 0.0131(15) 0.0083(14) 0.0047(14)
C33B 0.0312(17) 0.0236(16) 0.0216(17) 0.0050(13) -0.0035(13) 0.0156(14)
C36A 0.0231(16) 0.0250(16) 0.0209(16) 0.0067(12) -0.0003(12) 0.0137(13)
C34A 0.0207(16) 0.0335(18) 0.0332(19) 0.0142(15) 0.0103(14) 0.0060(14)
C34B 0.033(2) 0.039(2) 0.057(3) 0.0130(19) -0.0155(18) 0.0174(17)
C2F 0.028(3) 0.067(4) 0.079(5) 0.048(4) 0.022(3) 0.019(3)
C31B 0.0203(17) 0.044(2) 0.045(2) 0.0202(18) -0.0023(15) 0.0117(16)
C40A 0.0256(18) 0.048(2) 0.045(2) 0.0168(18) -0.0031(16) 0.0184(17)
C1F 0.024(4) 0.122(9) 0.058(6) -0.034(6) 0.011(4) 0.016(4)
O1G 0.025(2) 0.016(3) 0.016(3) 0.008(2) 0.0004(16) 0.005(2)
C1G 0.034(4) 0.052(5) 0.038(4) 0.002(4) -0.007(3) 0.015(4)
C2G 0.052(4) 0.069(5) 0.073(5) 0.025(4) 0.018(4) 0.035(4)
C5E 0.0283(17) 0.0385(19) 0.0260(18) 0.0054(14) 0.0051(14) 0.0213(15)
C3E 0.0321(18) 0.0233(17) 0.031(2) 0.0072(14) 0.0075(15) 0.0042(14)
C2E 0.039(2) 0.0297(18) 0.031(2) 0.0160(15) 0.0020(15) 0.0142(16)
C4E 0.0242(16) 0.0288(17) 0.0261(18) 0.0003(14) 0.0032(13) 0.0086(14)
C13E 0.0271(17) 0.0308(18) 0.0287(19) 0.0020(14) 0.0075(14) 0.0092(15)
C7E 0.0383(19) 0.0318(18) 0.0225(17) 0.0081(14) 0.0068(14) 0.0231(16)
C6E 0.0309(17) 0.0250(16) 0.0193(16) 0.0059(12) 0.0070(13) 0.0171(14)
C1E 0.0254(16) 0.0262(16) 0.0248(17) 0.0092(13) 0.0029(13) 0.0123(14)
C14E 0.0294(18) 0.0338(19) 0.031(2) 0.0113(15) 0.0014(15) 0.0109(15)
C12E 0.034(2) 0.042(2) 0.040(2) 0.0056(18) 0.0108(17) 0.0110(18)
C9E 0.064(3) 0.0307(19) 0.035(2) 0.0117(16) 0.0269(19) 0.0252(19)
C15E 0.025(2) 0.075(3) 0.078(4) 0.043(3) -0.002(2) 0.012(2)
C8E 0.046(2) 0.0270(17) 0.0250(18) 0.0079(14) 0.0175(15) 0.0201(16)
C11E 0.043(2) 0.039(2) 0.052(3) 0.0017(19) 0.026(2) 0.0037(19)
C10E 0.072(3) 0.028(2) 0.051(3) 0.0095(18) 0.042(2) 0.016(2)
O1E 0.034(3) 0.157(8) 0.135(8) 0.126(7) 0.014(4) 0.034(4)
O2E 0.048(4) 0.078(5) 0.106(7) 0.037(5) -0.009(4) 0.022(4)
C8C 0.043(2) 0.037(2) 0.0263(19) -0.0141(15) -0.0021(16) 0.0225(18)
C10C 0.039(2) 0.030(2) 0.044(2) -0.0107(17) 0.0049(17) 0.0121(17)
C7C 0.048(2) 0.053(3) 0.029(2) -0.0195(18) -0.0043(17) 0.031(2)
C13C 0.044(2) 0.033(2) 0.028(2) -0.0102(15) 0.0057(16) 0.0167(17)
C9C 0.048(2) 0.033(2) 0.039(2) -0.0111(17) 0.0051(18) 0.0188(18)
C12C 0.053(2) 0.042(2) 0.032(2) -0.0115(17) 0.0003(18) 0.030(2)
C14C 0.063(3) 0.034(2) 0.035(2) -0.0107(17) 0.0110(19) 0.022(2)
C11C 0.038(2) 0.038(2) 0.042(2) -0.0105(18) 0.0056(17) 0.0153(18)
O2C 0.024(2) 0.025(2) 0.031(3) 0.011(2) 0.0053(19) 0.0075(19)
C2C 0.089(5) 0.041(3) 0.103(5) -0.038(3) 0.049(4) 0.005(3)
C3C 0.099(9) 0.085(7) 0.221(17) -0.097(8) 0.097(10) -0.018(5)
C1C 0.050(3) 0.039(2) 0.050(3) -0.023(2) 0.016(2) 0.008(2)
C6C 0.044(2) 0.059(3) 0.042(3) -0.031(2) 0.003(2) 0.023(2)
C4C 0.040(3) 0.127(9) 0.143(9) -0.116(8) 0.024(5) -0.004(5)
C5C 0.057(3) 0.106(5) 0.063(3) -0.058(3) -0.001(3) 0.040(3)
C16C 0.017(3) 0.019(3) 0.023(3) 0.003(2) 0.000(2) 0.007(2)
O1C 0.047(3) 0.047(3) 0.047(4) 0.020(3) 0.011(3) 0.018(3)
C15C 0.034(4) 0.031(4) 0.037(4) 0.012(3) 0.010(3) 0.014(3)
O1H 0.043(3) 0.029(3) 0.020(3) 0.014(2) 0.017(2) 0.022(3)
C1H 0.038(4) 0.047(4) 0.055(5) 0.015(3) 0.039(4) 0.017(3)
C2H 0.050(5) 0.056(5) 0.086(7) 0.025(5) 0.005(4) 0.008(4)
C14D 0.047(2) 0.052(3) 0.036(2) 0.0127(19) 0.0019(18) 0.022(2)
C8D 0.051(2) 0.0279(18) 0.034(2) 0.0076(15) 0.0205(17) 0.0206(17)
C13D 0.0328(19) 0.037(2) 0.036(2) 0.0007(16) 0.0085(16) 0.0113(17)
C6D 0.041(2) 0.038(2) 0.0252(19) 0.0044(15) 0.0093(15) 0.0179(17)
C2D 0.104(5) 0.054(3) 0.051(3) 0.035(2) 0.019(3) 0.025(3)
C1D 0.050(2) 0.035(2) 0.032(2) 0.0123(16) 0.0087(17) 0.0107(18)
C7D 0.048(2) 0.041(2) 0.030(2) 0.0098(16) 0.0121(16) 0.0294(19)
C9D 0.088(4) 0.037(2) 0.054(3) 0.018(2) 0.044(3) 0.036(2)
C3D 0.111(5) 0.036(3) 0.063(4) 0.010(2) 0.045(4) -0.019(3)
C5D 0.038(2) 0.059(3) 0.048(3) -0.004(2) 0.013(2) 0.010(2)
C10D 0.101(5) 0.034(2) 0.089(4) 0.015(3) 0.071(4) 0.023(3)
C12D 0.040(2) 0.061(3) 0.061(3) -0.009(2) 0.015(2) 0.014(2)
C11D 0.060(3) 0.045(3) 0.086(4) -0.011(3) 0.051(3) -0.004(3)
C4D 0.053(3) 0.067(3) 0.049(3) 0.000(3) 0.019(2) -0.002(3)
O1D 0.098(7) 0.155(10) 0.100(8) 0.051(7) 0.004(6) 0.081(7)
O1I 0.019(4) 0.016(4) 0.032(4) 0.004(3) -0.0011(16) 0.006(2)
C1I 0.031(3) 0.040(4) 0.060(5) 0.021(4) 0.013(3) 0.009(3)
C2I 0.041(4) 0.089(7) 0.102(8) 0.061(6) 0.019(4) 0.032(5)

loop_
_atom_type_symbol
_atom_type_description
_atom_type_scat_dispersion_real
_atom_type_scat_dispersion_imag
_atom_type_scat_source
C C 0.0181 0.0091 'International Tables Vol C Tables 4.2.6.8 and 6.1.1.4'
H H 0.0000 0.0000 'International Tables Vol C Tables 4.2.6.8 and 6.1.1.4'
O O 0.0492 0.0322 'International Tables Vol C Tables 4.2.6.8 and 6.1.1.4'

loop_
_geom_angle_atom_site_label_1
_geom_angle_atom_site_label_2
_geom_angle_atom_site_label_3
_geom_angle
C1B O1B H1B 109.5
C22A O10A H10A 109.5
C23B O11B H11B 109.5
C8A O4A H4A 109.5
C17A O9A H9A 109.5
C9B O5B H5B 109.5
C10B O6B H6B 108.9
C3B O3B H3B 108.5
C3A O3A H3A 108.8
C15B O7B H7B 108.7
C2B O2B H2B 109.5
C16B O8B H8B 109.5
C17B O9B H9B 108.8
C1A O1A H1A 109.5
C10A O6A H6A 109.5
C15A O7A H7A 109.5
C24A O12A H12A 108.7
C24B O12B H12B 109.1
C23A O11A H11A 109.6
C9A O5A H5A 108.6
C22B O10B H10B 109.5
C16A O8A H8A 109.5
C8B O4B H4B 109.5
C2A O2A H2A 109.5
O5B C9B C10B 117.6(2)
O5B C9B C8B 122.4(2)
C10B C9B C8B 119.9(2)
O2A C2A C1A 122.8(3)
O2A C2A C3A 116.7(3)
C1A C2A C3A 120.4(3)
O5A C9A C8A 121.6(2)
O5A C9A C10A 118.3(2)
C8A C9A C10A 120.1(2)
O1B C1B C2B 115.7(2)
O1B C1B C6B 123.6(2)
C2B C1B C6B 120.7(3)
O3B C3B C2B 119.4(2)
O3B C3B C4B 119.1(2)
C2B C3B C4B 121.5(2)
O11A C23A C22A 121.9(2)
O11A C23A C24A 118.2(2)
C22A C23A C24A 119.9(2)
O3A C3A C2A 120.3(2)
O3A C3A C4A 119.0(2)
C2A C3A C4A 120.7(3)
O2B C2B C3B 118.1(2)
O2B C2B C1B 122.0(3)
C3B C2B C1B 119.9(2)
O8B C16B C15B 122.2(2)
O8B C16B C17B 117.9(2)
C15B C16B C17B 119.9(2)
O11B C23B C22B 123.0(2)
O11B C23B C24B 117.4(2)
C22B C23B C24B 119.6(2)
O8A C16A C15A 122.9(2)
O8A C16A C17A 117.1(2)
C15A C16A C17A 120.0(2)
C1F O1F H1F 109.2
C1F O1F H2F 111.4
H1F O1F H2F 9.4
C2A C1A O1A 116.2(2)
C2A C1A C6A 121.1(3)
O1A C1A C6A 122.7(3)
O7A C15A C16A 116.9(2)
O7A C15A C20A 122.3(2)
C16A C15A C20A 120.8(2)
O9B C17B C16B 119.8(2)
O9B C17B C18B 119.0(2)
C16B C17B C18B 121.1(3)
O4B C8B C9B 116.4(2)
O4B C8B C13B 123.0(2)
C9B C8B C13B 120.6(2)
O10B C22B C27B 122.7(2)
O10B C22B C23B 116.5(2)
C27B C22B C23B 120.9(2)
O9A C17A C16A 119.3(2)
O9A C17A C18A 119.7(2)
C16A C17A C18A 121.0(2)
C26B C25B C24B 118.5(2)
C26B C25B C28B 120.9(2)
C24B C25B C28B 120.6(2)
O12B C24B C25B 119.9(2)
O12B C24B C23B 119.6(2)
C25B C24B C23B 120.3(2)
O4A C8A C9A 115.9(2)
O4A C8A C13A 123.2(2)
C9A C8A C13A 120.9(2)
O7B C15B C16B 115.5(2)
O7B C15B C20B 123.7(2)
C16B C15B C20B 120.8(2)
C5B C6B C1B 117.7(2)
C5B C6B C28B 123.0(2)
C1B C6B C28B 119.3(2)
O10A C22A C23A 115.3(2)
O10A C22A C27A 123.6(2)
C23A C22A C27A 121.1(2)
O6B C10B C9B 119.7(2)
O6B C10B C11B 119.5(2)
C9B C10B C11B 120.6(2)
C6B C5B C4B 123.2(2)
C6B C5B H1 118.4
C4B C5B H1 118.4
C10A C11A C12A 118.0(2)
C10A C11A C14A 121.3(2)
C12A C11A C14A 120.7(2)
C20A C19A C18A 123.0(2)
C20A C19A H19A 118.5
C18A C19A H19A 118.5
C15B C20B C19B 117.5(2)
C15B C20B C14B 120.0(2)
C19B C20B C14B 122.5(2)
C26B C27B C22B 117.8(2)
C26B C27B C21B 119.8(2)
C22B C27B C21B 122.3(2)
C25A C26A C27A 122.9(2)
C25A C26A H26A 118.6
C27A C26A H26A 118.6
C12B C13B C8B 117.8(2)
C12B C13B C7B 120.4(2)
C8B C13B C7B 121.8(2)
O12A C24A C25A 120.0(2)
O12A C24A C23A 119.4(2)
C25A C24A C23A 120.6(2)
C13A C12A C11A 123.1(2)
C13A C12A H2 118.5
C11A C12A H2 118.5
C17A C18A C19A 117.4(2)
C17A C18A C21A 119.3(2)
C19A C18A C21A 123.2(2)
C22A C27A C26A 117.4(2)
C22A C27A C21A 121.6(2)
C26A C27A C21A 121.0(2)
C4A C5A C6A 123.4(3)
C4A C5A H3 118.3
C6A C5A H3 118.3
C6A C28A C25A 110.5(2)
C6A C28A C38A 113.9(2)
C25A C28A C38A 111.8(2)
C6A C28A H28A 106.7
C25A C28A H28A 106.7
C38A C28A H28A 106.7
C5A C4A C3A 117.4(3)
C5A C4A C7A 123.5(2)
C3A C4A C7A 119.1(3)
C19A C20A C15A 117.7(2)
C19A C20A C14A 123.2(2)
C15A C20A C14A 119.1(2)
C1A C6A C5A 117.0(3)
C1A C6A C28A 120.0(2)
C5A C6A C28A 123.0(2)
O6A C10A C11A 120.2(2)
O6A C10A C9A 119.4(2)
C11A C10A C9A 120.4(2)
C24A C25A C26A 118.1(2)
C24A C25A C28A 121.1(2)
C26A C25A C28A 120.8(2)
C12B C11B C10B 118.1(2)
C12B C11B C14B 120.9(2)
C10B C11B C14B 121.0(2)
C5B C4B C3B 117.1(3)
C5B C4B C7B 123.6(2)
C3B C4B C7B 119.3(2)
C25B C26B C27B 122.8(2)
C25B C26B H26B 118.6
C27B C26B H26B 118.6
C18B C19B C20B 122.9(2)
C18B C19B H19B 118.5
C20B C19B H19B 118.5
C6B C28B C25B 110.8(2)
C6B C28B C38B 114.3(2)
C25B C28B C38B 111.5(2)
C6B C28B H28B 106.6
C25B C28B H28B 106.6
C38B C28B H28B 106.6
C13B C12B C11B 122.9(2)
C13B C12B H4 118.6
C11B C12B H4 118.6
C18B C21B C27B 110.3(2)
C18B C21B C35B 114.6(2)
C27B C21B C35B 110.2(2)
C18B C21B H21B 107.1
C27B C21B H21B 107.1
C35B C21B H21B 107.1
C20A C14A C32A 114.9(2)
C20A C14A C11A 110.2(2)
C32A C14A C11A 110.7(2)
C20A C14A H14A 106.9
C32A C14A H14A 106.9
C11A C14A H14A 106.9
C12A C13A C8A 117.5(2)
C12A C13A C7A 121.2(2)
C8A C13A C7A 121.3(2)
C4A C7A C13A 110.8(2)
C4A C7A C29A 114.1(2)
C13A C7A C29A 111.8(2)
C4A C7A H5 106.6
C13A C7A H5 106.6
C29A C7A H5 106.6
C4B C7B C13B 110.3(2)
C4B C7B C29B 114.0(2)
C13B C7B C29B 111.5(2)
C4B C7B H7B1 106.9
C13B C7B H7B1 106.9
C29B C7B H7B1 106.9
C30B C29B C7B 113.1(2)
C30B C29B H29A 109.0
C7B C29B H29A 109.0
C30B C29B H29B 109.0
C7B C29B H29B 109.0
H29A C29B H29B 107.8
C19B C18B C17B 117.7(2)
C19B C18B C21B 124.1(2)
C17B C18B C21B 118.2(2)
C18A C21A C27A 110.1(2)
C18A C21A C35A 113.6(2)
C27A C21A C35A 112.4(2)
C18A C21A H21A 106.8
C27A C21A H21A 106.8
C35A C21A H21A 106.8
C33A C32A C14A 111.4(2)
C33A C32A H32A 109.4
C14A C32A H32A 109.4
C33A C32A H32B 109.4
C14A C32A H32B 109.4
H32A C32A H32B 108.0
C36A C35A C21A 113.1(2)
C36A C35A H35A 109.0
C21A C35A H35A 109.0
C36A C35A H35B 109.0
C21A C35A H35B 109.0
H35A C35A H35B 107.8
C36B C35B C21B 111.4(2)
C36B C35B H35C 109.3
C21B C35B H35C 109.3
C36B C35B H35D 109.3
C21B C35B H35D 109.4
H35C C35B H35D 108.0
C29B C30B C31B 112.2(3)
C29B C30B H30A 109.2
C31B C30B H30A 109.2
C29B C30B H30B 109.2
C31B C30B H30B 109.2
H30A C30B H30B 107.9
C39A C38A C28A 112.7(2)
C39A C38A H38A 109.1
C28A C38A H38A 109.1
C39A C38A H38B 109.1
C28A C38A H38B 109.1
H38A C38A H38B 107.8
C38A C39A C40A 112.3(3)
C38A C39A H39A 109.2
C40A C39A H39A 109.2
C38A C39A H39B 109.2
C40A C39A H39B 109.2
H39A C39A H39B 107.9
C31A C30A C29A 112.3(3)
C31A C30A H30C 109.1
C29A C30A H30C 109.1
C31A C30A H30D 109.1
C29A C30A H30D 109.1
H30C C30A H30D 107.9
C30A C29A C7A 112.4(2)
C30A C29A H29C 109.1
C7A C29A H29C 109.1
C30A C29A H29D 109.1
C7A C29A H29D 109.1
H29C C29A H29D 107.8
C20B C14B C11B 110.2(2)
C20B C14B C32B 114.2(2)
C11B C14B C32B 111.7(2)
C20B C14B H14B 106.8
C11B C14B H14B 106.8
C32B C14B H14B 106.8
C39B C38B C28B 112.1(2)
C39B C38B H38C 109.2
C28B C38B H38C 109.2
C39B C38B H38D 109.2
C28B C38B H38D 109.2
H38C C38B H38D 107.9
C37B C36B C35B 113.0(3)
C37B C36B H36A 109.0
C35B C36B H36A 109.0
C37B C36B H36B 109.0
C35B C36B H36B 109.0
H36A C36B H36B 107.8
C33B C32B C14B 113.0(2)
C33B C32B H32C 109.0
C14B C32B H32C 109.0
C33B C32B H32D 109.0
C14B C32B H32D 109.0
H32C C32B H32D 107.8
C36A C37A H37A 109.5
C36A C37A H37B 109.5
H37A C37A H37B 109.5
C36A C37A H37C 109.5
H37A C37A H37C 109.5
H37B C37A H37C 109.5
C34A C33A C32A 113.1(3)
C34A C33A H33A 109.0
C32A C33A H33A 109.0
C34A C33A H33B 109.0
C32A C33A H33B 109.0
H33A C33A H33B 107.8
C40B C39B C38B 112.6(3)
C40B C39B H39C 109.1
C38B C39B H39C 109.1
C40B C39B H39D 109.1
C38B C39B H39D 109.1
H39C C39B H39D 107.8
C39B C40B H40A 109.5
C39B C40B H40B 109.5
H40A C40B H40B 109.5
C39B C40B H40C 109.5
H40A C40B H40C 109.5
H40B C40B H40C 109.5
C30A C31A H31A 109.5
C30A C31A H31B 109.5
H31A C31A H31B 109.5
C30A C31A H31C 109.5
H31A C31A H31C 109.5
H31B C31A H31C 109.5
C36B C37B H37D 109.5
C36B C37B H37E 109.5
H37D C37B H37E 109.5
C36B C37B H37F 109.5
H37D C37B H37F 109.5
H37E C37B H37F 109.5
C34B C33B C32B 112.0(3)
C34B C33B H33C 109.2
C32B C33B H33C 109.2
C34B C33B H33D 109.2
C32B C33B H33D 109.2
H33C C33B H33D 107.9
C37A C36A C35A 111.7(3)
C37A C36A H36C 109.3
C35A C36A H36C 109.3
C37A C36A H36D 109.3
C35A C36A H36D 109.3
H36C C36A H36D 107.9
C33A C34A H34A 109.5
C33A C34A H34B 109.5
H34A C34A H34B 109.5
C33A C34A H34C 109.5
H34A C34A H34C 109.5
H34B C34A H34C 109.5
C33B C34B H34D 109.5
C33B C34B H34E 109.5
H34D C34B H34E 109.5
C33B C34B H34F 109.5
H34D C34B H34F 109.5
H34E C34B H34F 109.5
C1F C2F H2F1 109.5
C1F C2F H2F2 109.5
H2F1 C2F H2F2 109.5
C1F C2F H2F3 109.5
H2F1 C2F H2F3 109.5
H2F2 C2F H2F3 109.5
C30B C31B H31D 109.5
C30B C31B H31E 109.5
H31D C31B H31E 109.5
C30B C31B H31F 109.5
H31D C31B H31F 109.5
H31E C31B H31F 109.5
C39A C40A H40D 109.5
C39A C40A H40E 109.5
H40D C40A H40E 109.5
C39A C40A H40F 109.5
H40D C40A H40F 109.5
H40E C40A H40F 109.5
C2F C1F O1F 122.0(10)
C2F C1F H1F1 106.8
O1F C1F H1F1 106.8
C2F C1F H1F2 106.8
O1F C1F H1F2 106.8
H1F1 C1F H1F2 106.7
C1G O1G H2G 111.4
H1G O1G H2G 109.5
O1G C1G C2G 113.1(7)
O1G C1G H1G1 109.0
C2G C1G H1G1 109.0
O1G C1G H1G2 109.0
C2G C1G H1G2 109.0
H1G1 C1G H1G2 107.8
C1G C2G H2G1 109.5
C1G C2G H2G2 109.5
H2G1 C2G H2G2 109.5
C1G C2G H2G3 109.5
H2G1 C2G H2G3 109.5
H2G2 C2G H2G3 109.5
C4E C5E C6E 120.7(3)
C4E C5E H5E 119.6
C6E C5E H5E 119.6
C2E C3E C4E 121.5(3)
C2E C3E H3E 119.3
C4E C3E H3E 119.3
C3E C2E C1E 120.9(3)
C3E C2E H2E 119.5
C1E C2E H2E 119.5
C5E C4E C3E 119.8(3)
C5E C4E H4E 120.1
C3E C4E H4E 120.1
C14E C13E C8E 119.5(3)
C14E C13E C12E 123.3(4)
C8E C13E C12E 117.2(4)
C6E C7E C8E 121.8(3)
C6E C7E H7E 119.1
C8E C7E H7E 119.1
C7E C6E C5E 119.9(3)
C7E C6E C1E 119.7(3)
C5E C6E C1E 120.4(3)
C14E C1E C2E 124.1(3)
C14E C1E C6E 119.1(3)
C2E C1E C6E 116.8(3)
C13E C14E C1E 120.2(3)
C13E C14E C15E 120.5(3)
C1E C14E C15E 119.2(3)
C11E C12E C13E 120.7(4)
C11E C12E H12E 119.6
C13E C12E H12E 119.6
C10E C9E C8E 120.9(4)
C10E C9E H9E 119.6
C8E C9E H9E 119.6
O2E C15E O1E 98.2(6)
O2E C15E C14E 128.3(6)
O1E C15E C14E 132.1(5)
O2E C15E H15E 20.2
O1E C15E H15E 114.0
C14E C15E H15E 114.0
C7E C8E C13E 119.5(3)
C7E C8E C9E 120.6(4)
C13E C8E C9E 119.9(4)
C12E C11E C10E 121.5(4)
C12E C11E H11E 119.3
C10E C11E H11E 119.3
C9E C10E C11E 119.8(4)
C9E C10E H10E 120.1
C11E C10E H10E 120.1
C7C C8C C9C 123.2(4)
C7C C8C C13C 118.7(4)
C9C C8C C13C 118.1(4)
C9C C10C C11C 120.0(4)
C9C C10C H10C 120.0
C11C C10C H10C 120.0
C16C C7C C6C 112.3(5)
C16C C7C C8C 126.2(5)
C6C C7C C8C 121.4(5)
C14C C13C C8C 119.3(4)
C14C C13C C12C 121.7(4)
C8C C13C C12C 118.9(4)
C10C C9C C8C 121.8(5)
C10C C9C H9C 119.1
C8C C9C H9C 119.1
C11C C12C C13C 120.0(4)
C11C C12C H12C 120.0
C13C C12C H12C 120.0
C15C C14C C1C 116.0(5)
C15C C14C C13C 121.3(5)
C1C C14C C13C 122.5(5)
C12C C11C C10C 121.2(4)
C12C C11C H11C 119.4
C10C C11C H11C 119.4
C3C C2C C1C 123.6(10)
C3C C2C H2C 118.2
C1C C2C H2C 118.2
C4C C3C C2C 119.0(13)
C4C C3C H3C 120.5
C2C C3C H3C 120.5
C14C C1C C2C 124.0(6)
C14C C1C C6C 118.6(5)
C2C C1C C6C 117.4(6)
C7C C6C C1C 119.5(4)
C7C C6C C5C 122.9(6)
C1C C6C C5C 117.5(6)
C3C C4C C5C 124.3(11)
C3C C4C H4C 117.9
C5C C4C H4C 117.9
C4C C5C C6C 118.2(8)
C4C C5C H5C 120.9
C6C C5C H5C 120.9
O2C C16C C7C 125.1(6)
O2C C16C H10 114.3
C7C C16C H10 120.5
O1C C15C C14C 127.2(7)
O1C C15C H15C 116.4
C14C C15C H15C 116.4
C1H O1H H2H 108.3
H1H O1H H2H 133.8
O1H C1H C2H 114.8(7)
O1H C1H H1H1 108.6
C2H C1H H1H1 108.6
O1H C1H H1H2 108.6
C2H C1H H1H2 108.6
H1H1 C1H H1H2 107.6
C1H C2H H2H1 109.5
C1H C2H H2H2 109.5
H2H1 C2H H2H2 109.5
C1H C2H H2H3 109.5
H2H1 C2H H2H3 109.5
H2H2 C2H H2H3 109.5
C13D C14D C1D 119.3(4)
C13D C14D C15D 119.1(6)
C1D C14D C15D 121.4(6)
C13D C14D C15' 120.1(11)
C1D C14D C15' 119.0(11)
C15D C14D C15' 17.5(10)
C7D C8D C9D 120.0(4)
C7D C8D C13D 120.2(3)
C9D C8D C13D 119.8(4)
C14D C13D C8D 119.3(4)
C14D C13D C12D 123.3(4)
C8D C13D C12D 117.4(4)
C7D C6D C1D 120.8(4)
C7D C6D C5D 118.8(4)
C1D C6D C5D 120.4(4)
C3D C2D C1D 119.8(5)
C3D C2D H2D 120.1
C1D C2D H2D 120.1
C6D C1D C2D 116.3(4)
C6D C1D C14D 119.4(4)
C2D C1D C14D 124.3(5)
C6D C7D C8D 120.9(4)
C6D C7D H7D 119.6
C8D C7D H7D 119.6
C10D C9D C8D 121.7(5)
C10D C9D H9D 119.1
C8D C9D H9D 119.1
C4D C3D C2D 122.2(5)
C4D C3D H3D 118.9
C2D C3D H3D 118.9
C4D C5D C6D 122.3(5)
C4D C5D H5D 118.8
C6D C5D H5D 118.8
C9D C10D C11D 119.9(5)
C9D C10D H10D 120.0
C11D C10D H10D 120.0
O1D C15D C14D 123.5(9)
O1D C15D H15D 118.2
C14D C15D H15D 118.2
C11D C12D C13D 120.0(6)
C11D C12D H12D 120.0
C13D C12D H12D 120.0
C12D C11D C10D 121.2(5)
C12D C11D H11D 119.4
C10D C11D H11D 119.4
C5D C4D C3D 118.9(5)
C5D C4D H4D 120.5
C3D C4D H4D 120.5
C1I O1I H2I 86.5
H1I O1I H2I 51.9
C2I C1I O1I 109.8(9)
C2I C1I H1I1 109.7
O1I C1I H1I1 109.7
C2I C1I H1I2 109.7
O1I C1I H1I2 109.7
H1I1 C1I H1I2 108.2
C2I C1I H2I 125.6
O1I C1I H2I 27.1
H1I1 C1I H2I 115.8
H1I2 C1I H2I 83.0
C1I C2I H2I1 109.5
C1I C2I H2I2 109.5
H2I1 C2I H2I2 109.5
C1I C2I H2I3 109.5
H2I1 C2I H2I3 109.5
H2I2 C2I H2I3 109.5
C3I C4I H4I1 109.5
C3I C4I H4I2 109.5
H4I1 C4I H4I2 109.5
C3I C4I H4I3 109.5
H4I1 C4I H4I3 109.5
H4I2 C4I H4I3 109.5
O2I C3I C4I 112.9(13)
O2I C3I H3I1 109.0
C4I C3I H3I1 109.0
O2I C3I H3I2 109.0
C4I C3I H3I2 109.0
H3I1 C3I H3I2 107.8
C3G C4G H4G1 109.5
C3G C4G H4G2 109.5
H4G1 C4G H4G2 109.5
C3G C4G H4G3 109.5
H4G1 C4G H4G3 109.5
H4G2 C4G H4G3 109.5
C3F C4F H4F1 109.5
C3F C4F H4F2 109.5
H4F1 C4F H4F2 109.5
C3F C4F H4F3 109.5
H4F1 C4F H4F3 109.5
H4F2 C4F H4F3 109.5
C3H C4H H4H1 109.5
C3H C4H H4H2 109.5
H4H1 C4H H4H2 109.5
C3H C4H H4H3 109.5
H4H1 C4H H4H3 109.5
H4H2 C4H H4H3 109.5
O2G C3G C4G 115.9(18)
O2G C3G H3G1 108.3
C4G C3G H3G1 108.3
O2G C3G H3G2 108.3
C4G C3G H3G2 108.3
H3G1 C3G H3G2 107.4
C3G O2G H2G 108.6
C4H C3H O2H 110(2)
C4H C3H H3H1 109.7
O2H C3H H3H1 109.7
C4H C3H H3H2 109.7
O2H C3H H3H2 109.7
H3H1 C3H H3H2 108.2
C3H O2H H2H 109.5
O2F C3F C4F 119.8(18)
O2F C3F H3F1 107.4
C4F C3F H3F1 107.4
O2F C3F H3F2 107.4
C4F C3F H3F2 107.4
H3F1 C3F H3F2 106.9
C3F O2F H1F 106.7
C3F O2F H2F 111.7
H1F O2F H2F 9.0
C3I O2I H2I 110.8
O2D C15' C14D 121(2)
O2D C15' H15' 119.3
C14D C15' H15' 119.3

loop_
_geom_bond_atom_site_label_1
_geom_bond_atom_site_label_2
_geom_bond_distance
O1B C1B 1.377(3)
O1B H1B 0.8400
O10A C22A 1.381(3)
O10A H10A 0.8400
O11B C23B 1.365(3)
O11B H11B 0.8400
O4A C8A 1.379(3)
O4A H4A 0.8400
O9A C17A 1.377(3)
O9A H9A 0.8400
O5B C9B 1.373(3)
O5B H5B 0.8400
O6B C10B 1.378(3)
O6B H6B 0.8472
O3B C3B 1.381(3)
O3B H3B 0.8317
O3A C3A 1.375(4)
O3A H3A 0.8287
O7B C15B 1.380(3)
O7B H7B 0.8326
O2B C2B 1.379(3)
O2B H2B 0.8400
O8B C16B 1.378(3)
O8B H8B 0.8400
O9B C17B 1.377(3)
O9B H9B 0.8295
O1A C1A 1.380(3)
O1A H1A 0.8400
O6A C10A 1.385(3)
O6A H6A 0.8400
O7A C15A 1.377(3)
O7A H7A 0.8400
O12A C24A 1.384(3)
O12A H12A 0.8304
O12B C24B 1.375(3)
O12B H12B 0.8458
O11A C23A 1.371(3)
O11A H11A 0.8199
O5A C9A 1.367(3)
O5A H5A 0.8327
O10B C22B 1.385(3)
O10B H10B 0.8400
O8A C16A 1.375(3)
O8A H8A 0.8400
O4B C8B 1.380(3)
O4B H4B 0.8400
O2A C2A 1.379(3)
O2A H2A 0.8400
C9B C10B 1.395(4)
C9B C8B 1.396(4)
C2A C1A 1.379(4)
C2A C3A 1.388(4)
C9A C8A 1.391(4)
C9A C10A 1.393(4)
C1B C2B 1.391(4)
C1B C6B 1.398(4)
C3B C2B 1.383(4)
C3B C4B 1.397(4)
C23A C22A 1.390(4)
C23A C24A 1.396(4)
C3A C4A 1.398(4)
C16B C15B 1.391(4)
C16B C17B 1.392(4)
C23B C22B 1.398(4)
C23B C24B 1.405(4)
C16A C15A 1.388(4)
C16A C17A 1.391(4)
O1F C1F 1.427(9)
O1F H1F 0.8177
O1F H2F 0.7584
C1A C6A 1.398(4)
C15A C20A 1.399(4)
C17B C18B 1.394(4)
C8B C13B 1.400(4)
C22B C27B 1.393(4)
C17A C18A 1.393(4)
C25B C26B 1.389(4)
C25B C24B 1.389(4)
C25B C28B 1.525(4)
C8A C13A 1.393(4)
C15B C20B 1.400(4)
C6B C5B 1.393(4)
C6B C28B 1.521(4)
C22A C27A 1.394(4)
C10B C11B 1.396(4)
C5B C4B 1.394(4)
C5B H1 0.9500
C11A C10A 1.391(4)
C11A C12A 1.392(4)
C11A C14A 1.533(4)
C19A C20A 1.390(4)
C19A C18A 1.398(4)
C19A H19A 0.9500
C20B C19B 1.402(4)
C20B C14B 1.523(4)
C27B C26B 1.391(4)
C27B C21B 1.528(4)
C26A C25A 1.393(4)
C26A C27A 1.397(4)
C26A H26A 0.9500
C13B C12B 1.390(4)
C13B C7B 1.532(4)
C24A C25A 1.388(4)
C12A C13A 1.391(4)
C12A H2 0.9500
C18A C21A 1.523(4)
C27A C21A 1.527(4)
C5A C4A 1.388(4)
C5A C6A 1.400(4)
C5A H3 0.9500
C28A C6A 1.522(4)
C28A C25A 1.533(4)
C28A C38A 1.535(4)
C28A H28A 1.0000
C4A C7A 1.519(4)
C20A C14A 1.526(4)
C11B C12B 1.392(4)
C11B C14B 1.528(4)
C4B C7B 1.521(4)
C26B H26B 0.9500
C19B C18B 1.390(4)
C19B H19B 0.9500
C28B C38B 1.535(4)
C28B H28B 1.0000
C12B H4 0.9500
C21B C18B 1.523(4)
C21B C35B 1.534(4)
C21B H21B 1.0000
C14A C32A 1.531(4)
C14A H14A 1.0000
C13A C7A 1.529(4)
C7A C29A 1.537(4)
C7A H5 1.0000
C7B C29B 1.535(4)
C7B H7B1 1.0000
C29B C30B 1.522(4)
C29B H29A 0.9900
C29B H29B 0.9900
C21A C35A 1.536(4)
C21A H21A 1.0000
C32A C33A 1.524(4)
C32A H32A 0.9900
C32A H32B 0.9900
C35A C36A 1.530(4)
C35A H35A 0.9900
C35A H35B 0.9900
C35B C36B 1.523(4)
C35B H35C 0.9900
C35B H35D 0.9900
C30B C31B 1.526(4)
C30B H30A 0.9900
C30B H30B 0.9900
C38A C39A 1.522(4)
C38A H38A 0.9900
C38A H38B 0.9900
C39A C40A 1.524(5)
C39A H39A 0.9900
C39A H39B 0.9900
C30A C31A 1.526(4)
C30A C29A 1.526(4)
C30A H30C 0.9900
C30A H30D 0.9900
C29A H29C 0.9900
C29A H29D 0.9900
C14B C32B 1.531(4)
C14B H14B 1.0000
C38B C39B 1.526(4)
C38B H38C 0.9900
C38B H38D 0.9900
C36B C37B 1.520(4)
C36B H36A 0.9900
C36B H36B 0.9900
C32B C33B 1.527(4)
C32B H32C 0.9900
C32B H32D 0.9900
C37A C36A 1.526(4)
C37A H37A 0.9800
C37A H37B 0.9800
C37A H37C 0.9800
C33A C34A 1.522(4)
C33A H33A 0.9900
C33A H33B 0.9900
C39B C40B 1.525(4)
C39B H39C 0.9900
C39B H39D 0.9900
C40B H40A 0.9800
C40B H40B 0.9800
C40B H40C 0.9800
C31A H31A 0.9800
C31A H31B 0.9800
C31A H31C 0.9800
C37B H37D 0.9800
C37B H37E 0.9800
C37B H37F 0.9800
C33B C34B 1.517(5)
C33B H33C 0.9900
C33B H33D 0.9900
C36A H36C 0.9900
C36A H36D 0.9900
C34A H34A 0.9800
C34A H34B 0.9800
C34A H34C 0.9800
C34B H34D 0.9800
C34B H34E 0.9800
C34B H34F 0.9800
C2F C1F 1.282(12)
C2F H2F1 0.9800
C2F H2F2 0.9800
C2F H2F3 0.9800
C31B H31D 0.9800
C31B H31E 0.9800
C31B H31F 0.9800
C40A H40D 0.9800
C40A H40E 0.9800
C40A H40F 0.9800
C1F H1F1 0.9900
C1F H1F2 0.9900
O1G C1G 1.425(8)
O1G H1G 0.8400
O1G H2G 1.0784
C1G C2G 1.506(10)
C1G H1G1 0.9900
C1G H1G2 0.9900
C2G H2G1 0.9800
C2G H2G2 0.9800
C2G H2G3 0.9800
C5E C4E 1.357(5)
C5E C6E 1.422(5)
C5E H5E 0.9500
C3E C2E 1.371(5)
C3E C4E 1.408(5)
C3E H3E 0.9500
C2E C1E 1.430(5)
C2E H2E 0.9500
C4E H4E 0.9500
C13E C14E 1.422(5)
C13E C8E 1.428(5)
C13E C12E 1.439(5)
C7E C6E 1.392(5)
C7E C8E 1.399(5)
C7E H7E 0.9500
C6E C1E 1.434(4)
C1E C14E 1.423(5)
C14E C15E 1.466(6)
C12E C11E 1.361(6)
C12E H12E 0.9500
C9E C10E 1.351(6)
C9E C8E 1.431(5)
C9E H9E 0.9500
C15E O2E 1.162(8)
C15E O1E 1.172(8)
C15E H15E 0.9500
C11E C10E 1.418(7)
C11E H11E 0.9500
C10E H10E 0.9500
C8C C7C 1.421(6)
C8C C9C 1.421(6)
C8C C13C 1.424(6)
C10C C9C 1.363(6)
C10C C11C 1.398(7)
C10C H10C 0.9500
C7C C16C 1.323(8)
C7C C6C 1.421(7)
C13C C14C 1.410(6)
C13C C12C 1.437(6)
C9C H9C 0.9500
C12C C11C 1.367(6)
C12C H12C 0.9500
C14C C15C 1.279(9)
C14C C1C 1.407(7)
C11C H11C 0.9500
O2C C16C 1.189(8)
C2C C3C 1.347(14)
C2C C1C 1.410(8)
C2C H2C 0.9500
C3C C4C 1.30(2)
C3C H3C 0.9500
C1C C6C 1.424(8)
C6C C5C 1.439(7)
C4C C5C 1.396(14)
C4C H4C 0.9500
C5C H5C 0.9500
C16C H10 0.9544
O1C C15C 1.223(9)
C15C H15C 0.9500
O1H C1H 1.384(9)
O1H H1H 0.8400
O1H H2H 1.0169
C1H C2H 1.504(12)
C1H H1H1 0.9900
C1H H1H2 0.9900
C2H H2H1 0.9800
C2H H2H2 0.9800
C2H H2H3 0.9800
C14D C13D 1.423(6)
C14D C1D 1.431(6)
C14D C15D 1.467(12)
C14D C15' 1.52(3)
C8D C7D 1.397(6)
C8D C9D 1.423(6)
C8D C13D 1.430(6)
C13D C12D 1.435(6)
C6D C7D 1.381(6)
C6D C1D 1.420(6)
C6D C5D 1.446(6)
C2D C3D 1.408(9)
C2D C1D 1.423(6)
C2D H2D 0.9500
C7D H7D 0.9500
C9D C10D 1.326(8)
C9D H9D 0.9500
C3D C4D 1.402(10)
C3D H3D 0.9500
C5D C4D 1.301(8)
C5D H5D 0.9500
C10D C11D 1.422(9)
C10D H10D 0.9500
C15D O1D 1.236(16)
C15D H15D 0.9500
C12D C11D 1.380(9)
C12D H12D 0.9500
C11D H11D 0.9500
C4D H4D 0.9500
O1I C1I 1.455(12)
O1I H1I 0.8400
O1I H2I 0.7247
C1I C2I 1.431(10)
C1I H1I1 0.9900
C1I H1I2 0.9900
C1I H2I 1.5853
C2I H2I1 0.9800
C2I H2I2 0.9800
C2I H2I3 0.9800
O2D C15' 1.26(2)
C4I C3I 1.489(13)
C4I H4I1 0.9800
C4I H4I2 0.9800
C4I H4I3 0.9800
C3I O2I 1.395(19)
C3I H3I1 0.9900
C3I H3I2 0.9900
C4G C3G 1.449(19)
C4G H4G1 0.9800
C4G H4G2 0.9800
C4G H4G3 0.9800
C4F C3F 1.377(16)
C4F H4F1 0.9800
C4F H4F2 0.9800
C4F H4F3 0.9800
C4H C3H 1.39(3)
C4H H4H1 0.9800
C4H H4H2 0.9800
C4H H4H3 0.9800
C3G O2G 1.40(2)
C3G H3G1 0.9900
C3G H3G2 0.9900
O2G H2G 0.8307
C3H O2H 1.41(3)
C3H H3H1 0.9900
C3H H3H2 0.9900
O2H H2H 0.8353
C3F O2F 1.316(10)
C3F H3F1 0.9900
C3F H3F2 0.9900
O2F H1F 0.8807
O2F H2F 0.8351
O2I H2I 0.7975
C15' H15' 0.9500

loop_
_geom_torsion_atom_site_label_1
_geom_torsion_atom_site_label_2
_geom_torsion_atom_site_label_3
_geom_torsion_atom_site_label_4
_geom_torsion
O2A C2A C3A O3A 2.8(4)
C1A C2A C3A O3A 179.2(3)
O2A C2A C3A C4A -177.6(2)
C1A C2A C3A C4A -1.2(4)
O3B C3B C2B O2B 2.8(4)
C4B C3B C2B O2B -177.4(2)
O3B C3B C2B C1B -178.4(2)
C4B C3B C2B C1B 1.4(4)
O1B C1B C2B O2B -2.2(4)
C6B C1B C2B O2B 176.6(2)
O1B C1B C2B C3B 179.0(2)
C6B C1B C2B C3B -2.1(4)
O2A C2A C1A O1A -1.9(4)
C3A C2A C1A O1A -178.1(2)
O2A C2A C1A C6A 179.4(3)
C3A C2A C1A C6A 3.2(4)
O8A C16A C15A O7A -2.4(4)
C17A C16A C15A O7A -179.8(2)
O8A C16A C15A C20A -180.0(2)
C17A C16A C15A C20A 2.7(4)
O8B C16B C17B O9B 2.5(4)
C15B C16B C17B O9B -179.0(2)
O8B C16B C17B C18B -177.3(2)
C15B C16B C17B C18B 1.1(4)
O5B C9B C8B O4B 0.4(4)
C10B C9B C8B O4B 178.5(2)
O5B C9B C8B C13B -179.2(2)
C10B C9B C8B C13B -1.2(4)
O11B C23B C22B O10B -0.1(4)
C24B C23B C22B O10B 178.0(2)
O11B C23B C22B C27B -179.6(2)
C24B C23B C22B C27B -1.5(4)
O8A C16A C17A O9A 2.6(4)
C15A C16A C17A O9A -179.9(2)
O8A C16A C17A C18A -178.0(2)
C15A C16A C17A C18A -0.5(4)
C26B C25B C24B O12B 175.9(2)
C28B C25B C24B O12B -5.8(4)
C26B C25B C24B C23B 0.1(4)
C28B C25B C24B C23B 178.4(2)
O11B C23B C24B O12B 2.3(4)
C22B C23B C24B O12B -175.9(2)
O11B C23B C24B C25B 178.1(2)
C22B C23B C24B C25B -0.1(4)
O5A C9A C8A O4A 0.4(4)
C10A C9A C8A O4A -179.7(2)
O5A C9A C8A C13A -179.9(2)
C10A C9A C8A C13A 0.1(4)
O8B C16B C15B O7B -2.4(4)
C17B C16B C15B O7B 179.2(2)
O8B C16B C15B C20B 177.2(2)
C17B C16B C15B C20B -1.2(4)
O1B C1B C6B C5B -180.0(2)
C2B C1B C6B C5B 1.3(4)
O1B C1B C6B C28B -0.2(4)
C2B C1B C6B C28B -179.0(2)
O11A C23A C22A O10A 0.1(4)
C24A C23A C22A O10A 179.2(3)
O11A C23A C22A C27A -179.5(3)
C24A C23A C22A C27A -0.4(4)
O5B C9B C10B O6B 1.2(4)
C8B C9B C10B O6B -176.9(2)
O5B C9B C10B C11B 176.9(2)
C8B C9B C10B C11B -1.2(4)
C1B C6B C5B C4B 0.4(4)
C28B C6B C5B C4B -179.3(2)
O7B C15B C20B C19B -179.9(2)
C16B C15B C20B C19B 0.5(4)
O7B C15B C20B C14B -0.7(4)
C16B C15B C20B C14B 179.8(2)
O10B C22B C27B C26B -176.4(2)
C23B C22B C27B C26B 3.0(4)
O10B C22B C27B C21B 5.1(4)
C23B C22B C27B C21B -175.5(2)
O4B C8B C13B C12B -176.2(2)
C9B C8B C13B C12B 3.4(4)
O4B C8B C13B C7B 3.9(4)
C9B C8B C13B C7B -176.4(2)
O11A C23A C24A O12A -1.2(4)
C22A C23A C24A O12A 179.7(3)
O11A C23A C24A C25A -179.8(3)
C22A C23A C24A C25A 1.1(4)
C10A C11A C12A C13A -1.6(4)
C14A C11A C12A C13A 177.9(2)
O9A C17A C18A C19A 177.9(2)
C16A C17A C18A C19A -1.5(4)
O9A C17A C18A C21A -2.8(4)
C16A C17A C18A C21A 177.7(2)
C20A C19A C18A C17A 1.5(4)
C20A C19A C18A C21A -177.8(2)
O10A C22A C27A C26A 179.1(3)
C23A C22A C27A C26A -1.3(4)
O10A C22A C27A C21A -1.6(4)
C23A C22A C27A C21A 177.9(3)
C25A C26A C27A C22A 2.5(4)
C25A C26A C27A C21A -176.8(2)
C6A C5A C4A C3A 1.2(4)
C6A C5A C4A C7A -177.7(2)
O3A C3A C4A C5A 178.7(2)
C2A C3A C4A C5A -1.0(4)
O3A C3A C4A C7A -2.3(4)
C2A C3A C4A C7A 178.0(2)
C18A C19A C20A C15A 0.6(4)
C18A C19A C20A C14A 179.5(2)
O7A C15A C20A C19A 179.9(2)
C16A C15A C20A C19A -2.7(4)
O7A C15A C20A C14A 0.9(4)
C16A C15A C20A C14A 178.3(2)
C2A C1A C6A C5A -2.8(4)
O1A C1A C6A C5A 178.5(2)
C2A C1A C6A C28A 179.2(2)
O1A C1A C6A C28A 0.6(4)
C4A C5A C6A C1A 0.6(4)
C4A C5A C6A C28A 178.5(2)
C25A C28A C6A C1A 84.2(3)
C38A C28A C6A C1A -149.0(2)
C25A C28A C6A C5A -93.6(3)
C38A C28A C6A C5A 33.2(3)
C12A C11A C10A O6A -178.5(2)
C14A C11A C10A O6A 2.0(4)
C12A C11A C10A C9A 0.2(4)
C14A C11A C10A C9A -179.2(2)
O5A C9A C10A O6A -0.8(4)
C8A C9A C10A O6A 179.2(2)
O5A C9A C10A C11A -179.5(2)
C8A C9A C10A C11A 0.5(4)
O12A C24A C25A C26A -178.6(2)
C23A C24A C25A C26A 0.0(4)
O12A C24A C25A C28A 1.0(4)
C23A C24A C25A C28A 179.6(2)
C27A C26A C25A C24A -1.8(4)
C27A C26A C25A C28A 178.6(2)
C6A C28A C25A C24A -98.3(3)
C38A C28A C25A C24A 133.7(3)
C6A C28A C25A C26A 81.3(3)
C38A C28A C25A C26A -46.6(3)
O6B C10B C11B C12B 176.9(2)
C9B C10B C11B C12B 1.2(4)
O6B C10B C11B C14B -4.4(4)
C9B C10B C11B C14B 179.9(2)
C6B C5B C4B C3B -1.2(4)
C6B C5B C4B C7B 175.5(2)
O3B C3B C4B C5B -180.0(2)
C2B C3B C4B C5B 0.3(4)
O3B C3B C4B C7B 3.2(4)
C2B C3B C4B C7B -176.5(2)
C24B C25B C26B C27B 1.5(4)
C28B C25B C26B C27B -176.8(2)
C22B C27B C26B C25B -3.0(4)
C21B C27B C26B C25B 175.5(2)
C15B C20B C19B C18B 0.4(4)
C14B C20B C19B C18B -178.9(2)
C5B C6B C28B C25B 101.1(3)
C1B C6B C28B C25B -78.6(3)
C5B C6B C28B C38B -25.9(4)
C1B C6B C28B C38B 154.3(2)
C26B C25B C28B C6B -76.9(3)
C24B C25B C28B C6B 104.9(3)
C26B C25B C28B C38B 51.7(3)
C24B C25B C28B C38B -126.5(3)
C8B C13B C12B C11B -3.5(4)
C7B C13B C12B C11B 176.4(2)
C10B C11B C12B C13B 1.2(4)
C14B C11B C12B C13B -177.5(2)
C26B C27B C21B C18B 76.2(3)
C22B C27B C21B C18B -105.4(3)
C26B C27B C21B C35B -51.4(3)
C22B C27B C21B C35B 127.1(3)
C19A C20A C14A C32A 31.7(3)
C15A C20A C14A C32A -149.4(2)
C19A C20A C14A C11A -94.2(3)
C15A C20A C14A C11A 84.7(3)
C10A C11A C14A C20A -100.6(3)
C12A C11A C14A C20A 79.9(3)
C10A C11A C14A C32A 131.2(3)
C12A C11A C14A C32A -48.3(3)
C11A C12A C13A C8A 2.2(4)
C11A C12A C13A C7A -176.3(2)
O4A C8A C13A C12A 178.4(2)
C9A C8A C13A C12A -1.4(4)
O4A C8A C13A C7A -3.1(4)
C9A C8A C13A C7A 177.1(2)
C5A C4A C7A C13A 94.6(3)
C3A C4A C7A C13A -84.3(3)
C5A C4A C7A C29A -32.5(4)
C3A C4A C7A C29A 148.5(2)
C12A C13A C7A C4A -82.8(3)
C8A C13A C7A C4A 98.7(3)
C12A C13A C7A C29A 45.6(3)
C8A C13A C7A C29A -132.8(3)
C5B C4B C7B C13B -96.8(3)
C3B C4B C7B C13B 79.8(3)
C5B C4B C7B C29B 29.5(4)
C3B C4B C7B C29B -153.9(2)
C12B C13B C7B C4B 78.1(3)
C8B C13B C7B C4B -102.0(3)
C12B C13B C7B C29B -49.6(3)
C8B C13B C7B C29B 130.3(3)
C4B C7B C29B C30B 172.5(2)
C13B C7B C29B C30B -61.9(3)
C20B C19B C18B C17B -0.4(4)
C20B C19B C18B C21B 177.5(2)
O9B C17B C18B C19B 179.8(2)
C16B C17B C18B C19B -0.3(4)
O9B C17B C18B C21B 1.8(4)
C16B C17B C18B C21B -178.3(2)
C27B C21B C18B C19B -97.6(3)
C35B C21B C18B C19B 27.4(4)
C27B C21B C18B C17B 80.2(3)
C35B C21B C18B C17B -154.7(2)
C17A C18A C21A C27A -84.8(3)
C19A C18A C21A C27A 94.4(3)
C17A C18A C21A C35A 148.1(2)
C19A C18A C21A C35A -32.7(4)
C22A C27A C21A C18A 96.8(3)
C26A C27A C21A C18A -84.0(3)
C22A C27A C21A C35A -135.5(3)
C26A C27A C21A C35A 43.8(3)
C20A C14A C32A C33A 167.0(2)
C11A C14A C32A C33A -67.4(3)
C18A C21A C35A C36A -171.9(2)
C27A C21A C35A C36A 62.2(3)
C18B C21B C35B C36B 168.3(2)
C27B C21B C35B C36B -66.6(3)
C7B C29B C30B C31B 179.6(3)
C6A C28A C38A C39A 171.3(2)
C25A C28A C38A C39A -62.6(3)
C28A C38A C39A C40A 179.4(3)
C31A C30A C29A C7A 179.3(3)
C4A C7A C29A C30A -173.2(2)
C13A C7A C29A C30A 60.1(3)
C15B C20B C14B C11B -79.6(3)
C19B C20B C14B C11B 99.6(3)
C15B C20B C14B C32B 153.8(3)
C19B C20B C14B C32B -27.0(4)
C12B C11B C14B C20B -78.6(3)
C10B C11B C14B C20B 102.7(3)
C12B C11B C14B C32B 49.4(3)
C10B C11B C14B C32B -129.2(3)
C6B C28B C38B C39B -173.2(2)
C25B C28B C38B C39B 60.1(3)
C21B C35B C36B C37B 169.6(3)
C20B C14B C32B C33B -171.8(2)
C11B C14B C32B C33B 62.3(3)
C14A C32A C33A C34A 170.1(3)
C28B C38B C39B C40B 179.5(3)
C14B C32B C33B C34B -179.8(3)
C21A C35A C36A C37A -179.6(3)
C4E C3E C2E C1E -0.1(6)
C6E C5E C4E C3E -0.2(5)
C2E C3E C4E C5E 0.4(5)
C8E C7E C6E C5E 178.9(3)
C8E C7E C6E C1E -2.2(5)
C4E C5E C6E C7E 178.8(3)
C4E C5E C6E C1E -0.2(5)
C3E C2E C1E C14E -179.1(4)
C3E C2E C1E C6E -0.3(5)
C7E C6E C1E C14E 0.4(5)
C5E C6E C1E C14E 179.3(3)
C7E C6E C1E C2E -178.5(3)
C5E C6E C1E C2E 0.4(5)
C8E C13E C14E C1E -2.8(5)
C12E C13E C14E C1E 176.1(3)
C8E C13E C14E C15E 176.5(4)
C12E C13E C14E C15E -4.5(6)
C2E C1E C14E C13E -179.1(3)
C6E C1E C14E C13E 2.1(5)
C2E C1E C14E C15E 1.5(6)
C6E C1E C14E C15E -177.3(4)
C14E C13E C12E C11E -179.6(4)
C8E C13E C12E C11E -0.6(5)
C13E C14E C15E O2E 5.3(11)
C1E C14E C15E O2E -175.3(8)
C13E C14E C15E O1E 168.5(10)
C1E C14E C15E O1E -12.2(12)
C6E C7E C8E C13E 1.4(5)
C6E C7E C8E C9E -177.9(3)
C14E C13E C8E C7E 1.1(5)
C12E C13E C8E C7E -177.9(3)
C14E C13E C8E C9E -179.6(3)
C12E C13E C8E C9E 1.4(5)
C10E C9E C8E C7E 178.1(3)
C10E C9E C8E C13E -1.2(5)
C13E C12E C11E C10E -0.4(6)
C8E C9E C10E C11E 0.2(6)
C12E C11E C10E C9E 0.6(6)
C9C C8C C7C C16C -2.0(6)
C13C C8C C7C C16C 177.8(4)
C9C C8C C7C C6C 179.6(3)
C13C C8C C7C C6C -0.6(5)
C7C C8C C13C C14C 0.6(5)
C9C C8C C13C C14C -179.6(3)
C7C C8C C13C C12C -176.5(3)
C9C C8C C13C C12C 3.3(5)
C11C C10C C9C C8C -0.6(5)
C7C C8C C9C C10C 178.0(3)
C13C C8C C9C C10C -1.8(5)
C14C C13C C12C C11C -179.5(3)
C8C C13C C12C C11C -2.5(5)
C8C C13C C14C C15C 174.1(5)
C12C C13C C14C C15C -8.9(7)
C8C C13C C14C C1C -0.1(5)
C12C C13C C14C C1C 176.9(3)
C13C C12C C11C C10C 0.0(5)
C9C C10C C11C C12C 1.6(6)
C1C C2C C3C C4C -0.4(14)
C15C C14C C1C C2C 3.2(7)
C13C C14C C1C C2C 177.7(4)
C15C C14C C1C C6C -174.9(5)
C13C C14C C1C C6C -0.4(6)
C3C C2C C1C C14C -176.6(6)
C3C C2C C1C C6C 1.5(8)
C16C C7C C6C C1C -178.5(4)
C8C C7C C6C C1C 0.1(5)
C16C C7C C6C C5C 6.0(6)
C8C C7C C6C C5C -175.4(4)
C14C C1C C6C C7C 0.4(5)
C2C C1C C6C C7C -177.8(4)
C14C C1C C6C C5C 176.2(4)
C2C C1C C6C C5C -2.0(5)
C2C C3C C4C C5C 0.0(17)
C3C C4C C5C C6C -0.7(13)
C7C C6C C5C C4C 177.3(5)
C1C C6C C5C C4C 1.7(6)
C6C C7C C16C O2C -155.2(6)
C8C C7C C16C O2C 26.2(9)
C1C C14C C15C O1C -31.2(10)
C13C C14C C15C O1C 154.3(7)
C1D C14D C13D C8D 4.1(6)
C15D C14D C13D C8D -170.6(6)
C15' C14D C13D C8D 169.2(11)
C1D C14D C13D C12D -175.6(4)
C15D C14D C13D C12D 9.7(8)
C15' C14D C13D C12D -10.5(12)
C7D C8D C13D C14D -2.5(5)
C9D C8D C13D C14D 178.4(4)
C7D C8D C13D C12D 177.2(4)
C9D C8D C13D C12D -1.9(5)
C7D C6D C1D C2D 178.4(4)
C5D C6D C1D C2D -0.4(6)
C7D C6D C1D C14D -1.0(6)
C5D C6D C1D C14D -179.8(4)
C3D C2D C1D C6D 0.3(7)
C3D C2D C1D C14D 179.7(5)
C13D C14D C1D C6D -2.4(6)
C15D C14D C1D C6D 172.2(6)
C15' C14D C1D C6D -167.7(11)
C13D C14D C1D C2D 178.3(4)
C15D C14D C1D C2D -7.1(9)
C15' C14D C1D C2D 12.9(12)
C1D C6D C7D C8D 2.7(6)
C5D C6D C7D C8D -178.6(4)
C9D C8D C7D C6D 178.2(3)
C13D C8D C7D C6D -0.9(5)
C7D C8D C9D C10D -177.5(4)
C13D C8D C9D C10D 1.6(6)
C1D C2D C3D C4D -0.1(9)
C7D C6D C5D C4D -178.6(4)
C1D C6D C5D C4D 0.2(7)
C8D C9D C10D C11D 0.1(7)
C13D C14D C15D O1D 177.9(10)
C1D C14D C15D O1D 3.3(15)
C15' C14D C15D O1D -84(4)
C14D C13D C12D C11D -179.8(4)
C8D C13D C12D C11D 0.5(6)
C13D C12D C11D C10D 1.3(7)
C9D C10D C11D C12D -1.6(7)
C6D C5D C4D C3D 0.1(8)
C2D C3D C4D C5D -0.1(9)
C13D C14D C15' O2D 36(2)
C1D C14D C15' O2D -158.7(16)
C15D C14D C15' O2D -56(3)
